data_7704153
loop_
_publ_author_name
'Zhang, Ting-Ting'
'Lin, Po-Han'
'Yu, Gui-Yang'
'Zhang, Xiao'
'Cui, Xiao-Bing'

_publ_section_title
;
 Syntheses, characterization and properties of two new dodeca-niobates
 presenting unprecedented features.
;
_journal_issue 19
_journal_name_full 'Dalton transactions (Cambridge, England : 2003)'
_journal_page_first 6495
_journal_page_last 6503
_journal_paper_doi 10.1039/d0dt00953a
_journal_volume 49
_journal_year 2020
_chemical_formula_sum 'C37.25 H190.38 Cu9 N37.25 Nb24.63 O104.69 V5.37'
_chemical_formula_weight 5969.96
_space_group_crystal_system triclinic
_space_group_IT_number 2
_space_group_name_Hall '-P 1'
_space_group_name_H-M_alt 'P -1'
_atom_sites_solution_hydrogens geom
_audit_creation_method SHELXL-2014/7
_audit_update_record
;
2020-04-21 deposited with the CCDC.	2020-04-21 downloaded from the CCDC.
;
_cell_angle_alpha 90.056(2)
_cell_angle_beta 91.376(2)
_cell_angle_gamma 105.376(2)
_cell_formula_units_Z 1
_cell_length_a 12.9876(3)
_cell_length_b 15.2026(4)
_cell_length_c 21.4184(6)
_cell_measurement_reflns_used 12360
_cell_measurement_temperature 293(2)
_cell_measurement_theta_max 28.7210
_cell_measurement_theta_min 3.3120
_cell_volume 4076.30(19)
_computing_cell_refinement 'CrysAlisPro 1.171.38.41 (Rigaku OD, 2015)'
_computing_data_collection 'CrysAlisPro 1.171.38.41 (Rigaku OD, 2015)'
_computing_data_reduction 'CrysAlisPro 1.171.38.41 (Rigaku OD, 2015)'
_computing_molecular_graphics 'SHELXL-2014/7 (Sheldrick, 2014)'
_computing_publication_material 'SHELXL-2014/7 (Sheldrick, 2014)'
_computing_structure_refinement 'SHELXL-2014/7 (Sheldrick, 2014)'
_computing_structure_solution 'SHELXL-2014/7 (Sheldrick, 2014)'
_diffrn_ambient_temperature 293(2)
_diffrn_measured_fraction_theta_full 0.998
_diffrn_measured_fraction_theta_max 0.841
_diffrn_measurement_device_type 'SuperNova, Dual, Cu at zero, Eos'
_diffrn_radiation_type MoK\a
_diffrn_radiation_wavelength 0.71073
_diffrn_reflns_av_R_equivalents 0.0339
_diffrn_reflns_av_unetI/netI 0.0558
_diffrn_reflns_Laue_measured_fraction_full 0.998
_diffrn_reflns_Laue_measured_fraction_max 0.841
_diffrn_reflns_limit_h_max 17
_diffrn_reflns_limit_h_min -17
_diffrn_reflns_limit_k_max 19
_diffrn_reflns_limit_k_min -20
_diffrn_reflns_limit_l_max 29
_diffrn_reflns_limit_l_min -28
_diffrn_reflns_number 39271
_diffrn_reflns_point_group_measured_fraction_full 0.998
_diffrn_reflns_point_group_measured_fraction_max 0.841
_diffrn_reflns_theta_full 25.242
_diffrn_reflns_theta_max 29.196
_diffrn_reflns_theta_min 2.973
_exptl_absorpt_coefficient_mu 3.198
_exptl_absorpt_correction_T_max 1.00000
_exptl_absorpt_correction_T_min 0.84826
_exptl_absorpt_correction_type multi-scan
_exptl_absorpt_process_details
;
CrysAlisPro 1.171.38.41 (Rigaku Oxford Diffraction, 2015)
Empirical absorption correction using spherical harmonics,
 implemented in SCALE3 ABSPACK scaling algorithm.
;
_exptl_crystal_colour Modena
_exptl_crystal_density_diffrn 2.432
_exptl_crystal_description Block
_exptl_crystal_F_000 2906
_exptl_crystal_size_max 0.20
_exptl_crystal_size_mid 0.14
_exptl_crystal_size_min 0.11
_refine_diff_density_max 1.869
_refine_diff_density_min -1.119
_refine_diff_density_rms 0.168
_refine_ls_extinction_method none
_refine_ls_goodness_of_fit_ref 1.098
_refine_ls_hydrogen_treatment constr
_refine_ls_matrix_type full
_refine_ls_number_parameters 1078
_refine_ls_number_reflns 18563
_refine_ls_number_restraints 231
_refine_ls_restrained_S_all 1.098
_refine_ls_R_factor_all 0.0748
_refine_ls_R_factor_gt 0.0507
_refine_ls_shift/su_max 0.001
_refine_ls_shift/su_mean 0.000
_refine_ls_structure_factor_coef Fsqd
_refine_ls_weighting_details 'w=1/[\s^2^(Fo^2^)+(0.0441P)^2^+19.7297P] where P=(Fo^2^+2Fc^2^)/3'
_refine_ls_weighting_scheme calc
_refine_ls_wR_factor_gt 0.1212
_refine_ls_wR_factor_ref 0.1352
_reflns_Friedel_coverage 0.000
_reflns_number_gt 13877
_reflns_number_total 18563
_reflns_threshold_expression 'I > 2\s(I)'
_cod_data_source_file d0dt00953a2.cif
_cod_data_source_block k2
_cod_depositor_comments 'Adding full bibliography for 7704152--7704153.cif.'
_cod_original_cell_volume 4076.3(2)
_cod_database_code 7704153
_shelx_shelxl_version_number 2014/7
_shelx_space_group_comment
;
The symmetry employed for this shelxl refinement is uniquely defined
by the following loop, which should always be used as a source of
symmetry information in preference to the above space-group names.
They are only intended as comments.
;

loop_
_space_group_symop_operation_xyz
'x, y, z'
'-x, -y, -z'

loop_
_atom_site_label
_atom_site_type_symbol
_atom_site_fract_x
_atom_site_fract_y
_atom_site_fract_z
_atom_site_U_iso_or_equiv
_atom_site_adp_type
_atom_site_occupancy
_atom_site_site_symmetry_order
_atom_site_calc_flag
_atom_site_refinement_flags_posn
_atom_site_refinement_flags_adp
_atom_site_refinement_flags_occupancy
_atom_site_disorder_assembly
_atom_site_disorder_group
Nb1 Nb 0.30388(5) 0.14365(4) 0.31410(3) 0.02421(13) Uani 1 1 d . . . . .
Nb2 Nb 0.03081(5) 0.09078(4) 0.29115(3) 0.02450(13) Uani 1 1 d . . . . .
Nb13 Nb -0.10320(4) 0.27627(4) 0.21573(3) 0.02476(13) Uani 1 1 d . . . . .
Nb4 Nb 0.21042(5) 0.11878(4) 0.16070(3) 0.02485(13) Uani 1 1 d . . . . .
Nb5 Nb 0.47806(4) 0.37149(4) 0.26514(3) 0.02541(14) Uani 1 1 d . . . . .
Nb6 Nb 0.05543(5) 0.48531(4) 0.17408(3) 0.02658(14) Uani 1 1 d . . . . .
Nb7 Nb 0.37311(5) 0.35153(4) 0.11452(3) 0.02633(14) Uani 1 1 d . . . . .
Nb8 Nb 0.00704(5) 0.29675(4) 0.38100(3) 0.02659(14) Uani 1 1 d . . . . .
Nb9 Nb 0.07716(5) 0.30199(4) 0.08550(3) 0.02665(14) Uani 1 1 d . . . . .
Nb10 Nb 0.35567(5) 0.54171(4) 0.19620(3) 0.02792(14) Uani 1 1 d . . . . .
Nb11 Nb 0.27884(5) 0.34290(4) 0.41089(3) 0.02726(14) Uani 1 1 d . . . . .
Nb12 Nb 0.15522(5) 0.51162(4) 0.34167(3) 0.02922(15) Uani 1 1 d . . . . .
Nb3B Nb -0.0442(6) 0.0988(5) 0.1420(4) 0.0243(11) Uani 0.313(6) 1 d D . P A -1
V1 V 0.18521(8) 0.31963(7) 0.24593(5) 0.0192(2) Uani 1 1 d . . . . .
V2 V 0.39582(9) 0.51525(9) 0.33786(6) 0.0319(3) Uani 1 1 d . . . . .
O1 O 0.1556(4) 0.0638(3) 0.3259(2) 0.0287(10) Uani 1 1 d . . . . .
O2 O 0.0612(4) 0.0561(3) 0.1997(2) 0.0288(10) Uani 1 1 d . . . . .
O3 O -0.0938(4) 0.2637(4) 0.4359(2) 0.0399(13) Uani 1 1 d . . . . .
O4 O 0.1810(3) 0.2072(3) 0.2500(2) 0.0241(10) Uani 1 1 d . . . . .
O5 O 0.3057(3) 0.3783(3) 0.2182(2) 0.0256(10) Uani 1 1 d . . . . .
O6 O 0.2163(4) 0.0347(4) 0.1059(2) 0.0408(13) Uani 1 1 d . . . . .
O7 O 0.4652(4) 0.5073(3) 0.2612(2) 0.0313(11) Uani 1 1 d . . . . .
O8 O 0.2130(4) 0.5269(3) 0.1690(2) 0.0325(11) Uani 1 1 d . . . . .
O9 O 0.0866(3) 0.3359(3) 0.1970(2) 0.0244(10) Uani 1 1 d . . . . .
O10 O 0.2290(4) 0.3479(3) 0.0837(2) 0.0311(11) Uani 1 1 d . . . . .
O11 O 0.4958(3) 0.3636(3) 0.1773(2) 0.0303(11) Uani 1 1 d . . . . .
O12 O 0.2899(4) 0.0836(3) 0.2286(2) 0.0289(10) Uani 1 1 d . . . . .
O13 O 0.4405(4) 0.3449(4) 0.0450(2) 0.0382(12) Uani 1 1 d . . . . .
O14 O 0.2809(4) 0.4802(3) 0.3947(2) 0.0326(11) Uani 1 1 d . . . . .
O15 O 0.1020(4) 0.1773(3) 0.1146(2) 0.0304(11) Uani 1 1 d . . . . .
O16 O 0.1678(3) 0.3573(3) 0.3185(2) 0.0250(10) Uani 1 1 d . . . . .
O17 O 0.4035(4) 0.4874(3) 0.1256(2) 0.0325(11) Uani 1 1 d . . . . .
O18 O 0.6091(4) 0.3878(4) 0.2937(3) 0.0420(13) Uani 1 1 d . . . . .
O19 O -0.0653(3) 0.2314(3) 0.1286(2) 0.0300(11) Uani 1 1 d . . . . .
O20 O 0.3798(4) 0.0805(4) 0.3540(2) 0.0365(12) Uani 1 1 d . . . . .
O21 O -0.0886(4) 0.3994(3) 0.1900(2) 0.0311(11) Uani 1 1 d . . . . .
O22 O 0.4088(4) 0.3991(3) 0.3503(2) 0.0301(11) Uani 1 1 d . . . . .
O23 O 0.0470(4) 0.4188(3) 0.0926(2) 0.0313(11) Uani 1 1 d . . . . .
O24 O 0.1356(4) 0.3075(4) 0.4388(2) 0.0344(12) Uani 1 1 d . . . . .
O25 O 0.0382(4) 0.2732(4) 0.0074(2) 0.0414(13) Uani 1 1 d . . . . .
O26 O -0.0594(4) 0.1541(3) 0.2326(2) 0.0295(10) Uani 1 1 d . . . . .
O27 O 0.0790(4) 0.5064(3) 0.2649(2) 0.0320(11) Uani 1 1 d . . . . .
O28 O 0.4150(3) 0.2458(3) 0.2803(2) 0.0283(10) Uani 1 1 d . . . . .
O29 O 0.0440(4) 0.4344(3) 0.3894(2) 0.0340(11) Uani 1 1 d . . . . .
O30 O -0.0726(4) 0.3025(3) 0.3030(2) 0.0301(11) Uani 1 1 d . . . . .
O31 O 0.0219(4) 0.1773(3) 0.3534(2) 0.0280(10) Uani 1 1 d . . . . .
O32 O 0.0177(4) 0.5822(4) 0.1504(3) 0.0441(14) Uani 1 1 d . . . . .
O33 O 0.1618(4) 0.6204(4) 0.3713(3) 0.0452(14) Uani 1 1 d . . . . .
O34 O 0.2972(4) 0.5515(3) 0.2884(2) 0.0305(11) Uani 1 1 d . . . . .
O35 O 0.3190(4) 0.2232(3) 0.1373(2) 0.0294(11) Uani 1 1 d . . . . .
O36 O -0.2417(4) 0.2310(4) 0.2110(3) 0.0406(13) Uani 1 1 d . . . . .
O37 O 0.2828(4) 0.2275(3) 0.3781(2) 0.0282(10) Uani 1 1 d . . . . .
O38 O -0.0689(4) -0.0076(4) 0.3123(3) 0.0395(13) Uani 1 1 d . . . . .
O39 O 0.3509(4) 0.3562(4) 0.4820(2) 0.0440(14) Uani 1 1 d . . . . .
O40 O 0.4162(4) 0.6583(4) 0.1865(3) 0.0459(14) Uani 1 1 d . . . . .
O41 O 0.4811(4) 0.5931(4) 0.3741(3) 0.0504(15) Uani 1 1 d . . . . .
O42A O -0.1266(11) 0.0353(9) 0.1203(6) 0.095(4) Uani 0.687(6) 1 d D U P A 2
O1W O -0.2860(5) 0.4260(5) 0.1394(3) 0.071(2) Uani 1 1 d . . . . .
O2W O 0.0012(9) -0.1053(7) 0.4069(5) 0.132(4) Uani 1 1 d . . . . .
O3W O -0.3996(17) -0.2247(14) 0.4417(10) 0.271(9) Uani 1 1 d . U . . .
O4W O 0.379(3) -0.1145(11) 0.0952(8) 0.230(13) Uani 0.655(5) 1 d . . P B 1
O5W O 0.5971(18) -0.1968(16) 0.2277(14) 0.106(8) Uani 0.345(5) 1 d . U P B 2
O7W O -0.2572(19) -0.0684(19) 0.0200(11) 0.144(6) Uani 0.5 1 d . U P C 1
O8W O -0.6202(7) -0.0600(5) 0.2269(4) 0.084(2) Uani 1 1 d . . . . .
O9W O -0.5042(9) 0.0830(10) 0.4690(5) 0.161(6) Uani 1 1 d . . . . .
O10W O 0.8951(10) 0.5174(10) 0.4650(5) 0.156(5) Uani 1 1 d . . . . .
O44 O -0.4207(13) -0.1858(9) 0.0390(6) 0.072(4) Uani 0.5 1 d . U P D 2
N1 N 0.2036(14) -0.2455(11) 0.1858(9) 0.101(3) Uani 0.655(5) 1 d D U P B 1
H1A H 0.2652 -0.2424 0.1674 0.121 Uiso 0.655(5) 1 calc R U P B 1
H1B H 0.1711 -0.3040 0.1919 0.121 Uiso 0.655(5) 1 calc R U P B 1
N2 N 0.1120(13) -0.1319(10) 0.2437(8) 0.091(4) Uani 0.655(5) 1 d D U P B 1
H2A H 0.0651 -0.1400 0.2742 0.110 Uiso 0.655(5) 1 calc R U P B 1
H2B H 0.1347 -0.0726 0.2357 0.110 Uiso 0.655(5) 1 calc R U P B 1
N5 N -0.1669(5) 0.6254(5) 0.0891(3) 0.0511(19) Uani 1 1 d . . . . .
H5A H -0.1350 0.6098 0.1229 0.061 Uiso 1 1 calc R U . . .
H5B H -0.1166 0.6545 0.0633 0.061 Uiso 1 1 calc R U . . .
C5 C -0.2343(9) 0.6866(9) 0.1071(7) 0.092(4) Uani 1 1 d . . . . .
H5C H -0.2050 0.7200 0.1449 0.110 Uiso 1 1 calc R U . . .
H5D H -0.2342 0.7305 0.0742 0.110 Uiso 1 1 calc R U . . .
C6 C -0.3437(8) 0.6325(8) 0.1174(5) 0.072(3) Uani 1 1 d . . . . .
H6A H -0.3905 0.6727 0.1193 0.086 Uiso 1 1 calc R U . . .
H6B H -0.3464 0.6014 0.1571 0.086 Uiso 1 1 calc R U . . .
N6 N -0.3815(5) 0.5650(5) 0.0672(3) 0.0492(19) Uani 1 1 d . . . . .
H6C H -0.4018 0.5914 0.0337 0.059 Uiso 1 1 calc R U . . .
H6D H -0.4370 0.5210 0.0797 0.059 Uiso 1 1 calc R U . . .
N7 N -0.1370(5) 0.4665(6) 0.0209(3) 0.051(2) Uani 1 1 d . . . . .
H7A H -0.1039 0.4987 -0.0109 0.061 Uiso 1 1 calc R U . . .
H7B H -0.0902 0.4706 0.0525 0.061 Uiso 1 1 calc R U . . .
C7 C -0.1816(9) 0.3713(9) 0.0024(7) 0.091(4) Uani 1 1 d . . . . .
H7C H -0.1315 0.3532 -0.0244 0.109 Uiso 1 1 calc R U . . .
H7D H -0.1891 0.3338 0.0394 0.109 Uiso 1 1 calc R U . . .
C8 C -0.2820(9) 0.3535(8) -0.0294(6) 0.083(4) Uani 1 1 d . . . . .
H8A H -0.3211 0.2905 -0.0226 0.099 Uiso 1 1 calc R U . . .
H8B H -0.2708 0.3615 -0.0739 0.099 Uiso 1 1 calc R U . . .
N8 N -0.3469(5) 0.4141(5) -0.0084(4) 0.053(2) Uani 1 1 d . . . . .
H8C H -0.4027 0.3816 0.0124 0.064 Uiso 1 1 calc R U . . .
H8D H -0.3714 0.4384 -0.0414 0.064 Uiso 1 1 calc R U . . .
N9 N 0.7199(8) 0.5931(7) 0.3539(7) 0.117(5) Uani 1 1 d . . . . .
H9A H 0.6520 0.5946 0.3506 0.140 Uiso 1 1 calc R U . . .
H9B H 0.7534 0.6353 0.3816 0.140 Uiso 1 1 calc R U . . .
C9 C 0.7689(12) 0.6112(10) 0.2950(9) 0.118(6) Uani 1 1 d . . . . .
H9C H 0.7884 0.6763 0.2874 0.141 Uiso 1 1 calc R U . . .
H9D H 0.7191 0.5814 0.2622 0.141 Uiso 1 1 calc R U . . .
C10 C 0.8658(10) 0.5768(9) 0.2945(6) 0.085(4) Uani 1 1 d . . . . .
H10A H 0.8922 0.5789 0.2524 0.102 Uiso 1 1 calc R U . . .
H10B H 0.9214 0.6150 0.3211 0.102 Uiso 1 1 calc R U . . .
N10 N 0.8392(6) 0.4840(6) 0.3168(4) 0.063(2) Uani 1 1 d . . . . .
H10C H 0.8971 0.4711 0.3331 0.075 Uiso 1 1 calc R U . . .
H10D H 0.8142 0.4454 0.2853 0.075 Uiso 1 1 calc R U . . .
N11 N 0.7305(8) 0.3465(7) 0.4070(5) 0.088(3) Uani 1 1 d . . . . .
H11A H 0.7292 0.3120 0.3732 0.105 Uiso 1 1 calc R U . . .
H11B H 0.7903 0.3486 0.4289 0.105 Uiso 1 1 calc R U . . .
C11 C 0.6353(12) 0.3056(10) 0.4460(7) 0.111(5) Uani 1 1 d . U . . .
H11C H 0.5734 0.2795 0.4193 0.133 Uiso 1 1 calc R U . . .
H11D H 0.6492 0.2576 0.4720 0.133 Uiso 1 1 calc R U . . .
C12 C 0.6158(11) 0.3771(10) 0.4845(6) 0.093(4) Uani 1 1 d . . . . .
H12A H 0.6701 0.3927 0.5175 0.112 Uiso 1 1 calc R U . . .
H12B H 0.5469 0.3556 0.5037 0.112 Uiso 1 1 calc R U . . .
N12 N 0.6174(6) 0.4579(7) 0.4477(5) 0.076(3) Uani 1 1 d . . . . .
H12C H 0.6330 0.5070 0.4723 0.091 Uiso 1 1 calc R U . . .
H12D H 0.5535 0.4525 0.4299 0.091 Uiso 1 1 calc R U . . .
N13B N -0.3723(10) 0.0504(8) 0.1306(5) 0.112(4) Uani 1 1 d . . . . .
H13C H -0.3085 0.0764 0.1151 0.134 Uiso 0.5 1 calc R U P E 2
H13D H -0.3788 -0.0092 0.1340 0.134 Uiso 0.5 1 calc R U P E 2
H13A H -0.3097 0.0376 0.1268 0.134 Uiso 0.5 1 calc R U P F 1
H13B H -0.4245 -0.0002 0.1238 0.134 Uiso 0.5 1 calc R U P F 1
C13B C -0.457(2) 0.066(2) 0.0881(12) 0.084(6) Uani 0.5 1 d . . P G 2
H13E H -0.4345 0.0655 0.0452 0.101 Uiso 0.5 1 calc R U P G 2
H13F H -0.5216 0.0170 0.0927 0.101 Uiso 0.5 1 calc R U P G 2
C14 C -0.4759(12) 0.1519(11) 0.1031(5) 0.091(4) Uani 1 1 d . . . . .
H14C H -0.5449 0.1533 0.0853 0.109 Uiso 0.26(16) 1 calc R U P G 2
H14D H -0.4220 0.2000 0.0837 0.109 Uiso 0.26(16) 1 calc R U P G 2
H14A H -0.5376 0.1017 0.0926 0.109 Uiso 0.74(16) 1 calc R U P G 1
H14B H -0.4835 0.2051 0.0804 0.109 Uiso 0.74(16) 1 calc R U P G 1
N14 N -0.4746(6) 0.1707(5) 0.1701(3) 0.0476(17) Uani 1 1 d . . . . .
H14E H -0.5407 0.1533 0.1843 0.057 Uiso 1 1 calc R U . . .
H14F H -0.4490 0.2303 0.1773 0.057 Uiso 1 1 calc R U . . .
N15 N -0.3026(7) 0.0240(6) 0.2576(4) 0.065(2) Uani 1 1 d . . . . .
H15A H -0.3275 -0.0335 0.2447 0.079 Uiso 1 1 calc R U . . .
H15B H -0.2337 0.0428 0.2487 0.079 Uiso 1 1 calc R U . . .
C15 C -0.3157(10) 0.0301(11) 0.3249(6) 0.096(5) Uani 1 1 d . . . . .
H15C H -0.3790 -0.0161 0.3371 0.115 Uiso 1 1 calc R U . . .
H15D H -0.2545 0.0184 0.3468 0.115 Uiso 1 1 calc R U . . .
C16 C -0.3257(9) 0.1181(10) 0.3420(5) 0.081(4) Uani 1 1 d . . . . .
H16A H -0.2565 0.1622 0.3400 0.097 Uiso 1 1 calc R U . . .
H16B H -0.3494 0.1167 0.3847 0.097 Uiso 1 1 calc R U . . .
N16 N -0.4032(5) 0.1465(6) 0.2998(4) 0.057(2) Uani 1 1 d . . . . .
H16C H -0.3911 0.2069 0.3004 0.069 Uiso 1 1 calc R U . . .
H16D H -0.4697 0.1218 0.3119 0.069 Uiso 1 1 calc R U . . .
N17 N -0.1244(6) -0.0921(5) 0.5341(3) 0.0530(19) Uani 1 1 d . . . . .
H17A H -0.1184 -0.1480 0.5264 0.064 Uiso 1 1 calc R U . . .
H17B H -0.1261 -0.0849 0.5753 0.064 Uiso 1 1 calc R U . . .
C17 C -0.2218(9) -0.0806(10) 0.5050(7) 0.110(6) Uani 1 1 d . . . . .
H17C H -0.2401 -0.1208 0.4689 0.132 Uiso 1 1 calc R U . . .
H17D H -0.2793 -0.0988 0.5343 0.132 Uiso 1 1 calc R U . . .
C18 C -0.2140(9) 0.0102(9) 0.4858(6) 0.084(4) Uani 1 1 d . . . . .
H18A H -0.2248 0.0458 0.5215 0.101 Uiso 1 1 calc R U . . .
H18B H -0.2703 0.0098 0.4551 0.101 Uiso 1 1 calc R U . . .
N18 N -0.1095(6) 0.0543(6) 0.4585(4) 0.059(2) Uani 1 1 d . . . . .
H18C H -0.0926 0.1143 0.4653 0.071 Uiso 1 1 calc R U . . .
H18D H -0.1120 0.0442 0.4175 0.071 Uiso 1 1 calc R U . . .
N21 N -0.0854(13) 0.0995(14) 0.0364(8) 0.030(5) Uani 0.313(6) 1 d . . P A -1
H21A H -0.1557 0.0770 0.0313 0.036 Uiso 0.313(6) 1 calc R U P A -1
H21B H -0.0694 0.1573 0.0240 0.036 Uiso 0.313(6) 1 calc R U P A -1
C21 C -0.032(2) 0.0482(17) -0.0055(12) 0.040(6) Uani 0.313(6) 1 d . U P A -1
H21C H 0.0426 0.0801 -0.0094 0.048 Uiso 0.313(6) 1 calc R U P A -1
H21D H -0.0661 0.0414 -0.0468 0.048 Uiso 0.313(6) 1 calc R U P A -1
C22 C -0.045(2) -0.0519(18) 0.0265(13) 0.048(7) Uani 0.313(6) 1 d . . P A -1
H22A H -0.1182 -0.0888 0.0243 0.058 Uiso 0.313(6) 1 calc R U P A -1
H22B H 0.0008 -0.0847 0.0070 0.058 Uiso 0.313(6) 1 calc R U P A -1
N22 N -0.0095(14) -0.0259(12) 0.0914(9) 0.030(4) Uani 0.313(6) 1 d . . P A -1
H22C H 0.0611 -0.0172 0.0929 0.036 Uiso 0.313(6) 1 calc R U P A -1
H22D H -0.0368 -0.0745 0.1147 0.036 Uiso 0.313(6) 1 calc R U P A -1
Cu1B Cu 0.2327(2) -0.18147(13) 0.26734(16) 0.0670(9) Uani 0.655(5) 1 d D U P B 1
Cu2 Cu -0.25969(7) 0.51332(8) 0.04683(5) 0.0418(2) Uani 1 1 d . . . . .
Cu3 Cu 0.72833(9) 0.47121(8) 0.38159(7) 0.0607(3) Uani 1 1 d . . . . .
Cu4 Cu -0.38348(8) 0.10301(7) 0.21385(5) 0.0458(3) Uani 1 1 d . . . . .
Cu5 Cu 0.0000 0.0000 0.5000 0.0480(4) Uani 1 2 d S . P . .
O43 O 0.450(5) -0.170(2) 0.1292(15) 0.230(13) Uani 0.345(5) 1 d . . P B 2
O47 O -0.154(5) 0.239(5) 0.555(3) 0.18(3) Uani 0.5 1 d . U P H 2
O46 O -0.078(5) 0.265(5) 0.564(3) 0.18(3) Uani 0.5 1 d . U P I 1
O48 O -0.3146(19) 0.0001(19) -0.0097(11) 0.144(6) Uani 0.5 1 d . U P J 2
C4 C 0.3544(18) -0.1176(14) 0.3773(10) 0.093(4) Uani 0.655(5) 1 d D U P B 1
H4A H 0.3507 -0.1184 0.4225 0.111 Uiso 0.655(5) 1 calc R U P B 1
H4B H 0.4059 -0.0619 0.3652 0.111 Uiso 0.655(5) 1 calc R U P B 1
C2 C 0.0610(17) -0.1857(14) 0.1846(12) 0.110(4) Uani 0.655(5) 1 d D U P B 1
H2C H 0.0140 -0.2433 0.1973 0.132 Uiso 0.655(5) 1 calc R U P B 1
H2D H 0.0174 -0.1516 0.1633 0.132 Uiso 0.655(5) 1 calc R U P B 1
C1 C 0.1327(17) -0.2035(13) 0.1423(10) 0.101(3) Uani 0.655(5) 1 d D U P B 1
H1C H 0.1738 -0.1480 0.1230 0.121 Uiso 0.655(5) 1 calc R U P B 1
H1D H 0.0966 -0.2463 0.1102 0.121 Uiso 0.655(5) 1 calc R U P B 1
N4 N 0.3418(13) -0.2423(12) 0.2958(8) 0.085(3) Uani 0.655(5) 1 d D U P B 1
H4C H 0.3124 -0.3015 0.3015 0.102 Uiso 0.655(5) 1 calc R U P B 1
H4D H 0.3925 -0.2360 0.2676 0.102 Uiso 0.655(5) 1 calc R U P B 1
C3 C 0.387(2) -0.198(2) 0.3548(13) 0.145(8) Uani 0.655(5) 1 d D U P B 1
H3A H 0.4643 -0.1801 0.3512 0.174 Uiso 0.655(5) 1 calc R U P B 1
H3B H 0.3709 -0.2441 0.3871 0.174 Uiso 0.655(5) 1 calc R U P B 1
N3 N 0.2536(14) -0.1213(9) 0.3504(7) 0.087(3) Uani 0.655(5) 1 d D U P B 1
H3C H 0.2466 -0.0648 0.3466 0.104 Uiso 0.655(5) 1 calc R U P B 1
H3D H 0.2031 -0.1516 0.3756 0.104 Uiso 0.655(5) 1 calc R U P B 1
N1A N 0.321(2) -0.1575(19) 0.3939(12) 0.087(3) Uani 0.345(5) 1 d D U P B 2
H1AA H 0.2993 -0.1109 0.4090 0.104 Uiso 0.345(5) 1 calc R U P B 2
H1AB H 0.2900 -0.2074 0.4152 0.104 Uiso 0.345(5) 1 calc R U P B 2
Cu1C Cu 0.2845(5) -0.1753(3) 0.3049(3) 0.0686(15) Uani 0.345(5) 1 d D U P B 2
C1A C 0.451(3) -0.136(2) 0.3990(15) 0.093(4) Uani 0.345(5) 1 d D U P B 2
H1AC H 0.4864 -0.0780 0.3808 0.111 Uiso 0.345(5) 1 calc R U P B 2
H1AD H 0.4765 -0.1389 0.4417 0.111 Uiso 0.345(5) 1 calc R U P B 2
N2A N 0.397(2) -0.236(2) 0.3036(15) 0.085(3) Uani 0.345(5) 1 d D U P B 2
H2AA H 0.3694 -0.2964 0.3017 0.102 Uiso 0.345(5) 1 calc R U P B 2
H2AB H 0.4375 -0.2189 0.2707 0.102 Uiso 0.345(5) 1 calc R U P B 2
N4A N 0.156(2) -0.1256(16) 0.3147(14) 0.091(4) Uani 0.345(5) 1 d D U P B 2
H4AA H 0.1305 -0.1366 0.3529 0.110 Uiso 0.345(5) 1 calc R U P B 2
H4AB H 0.1737 -0.0657 0.3085 0.110 Uiso 0.345(5) 1 calc R U P B 2
N3A N 0.193(2) -0.260(2) 0.2350(16) 0.101(3) Uani 0.345(5) 1 d D U P B 2
H3AA H 0.2028 -0.2333 0.1977 0.121 Uiso 0.345(5) 1 calc R U P B 2
H3AB H 0.2078 -0.3133 0.2334 0.121 Uiso 0.345(5) 1 calc R U P B 2
C2A C 0.461(4) -0.209(3) 0.363(3) 0.145(8) Uani 0.345(5) 1 d D U P B 2
H2AC H 0.4454 -0.2625 0.3900 0.174 Uiso 0.345(5) 1 calc R U P B 2
H2AD H 0.5357 -0.1973 0.3527 0.174 Uiso 0.345(5) 1 calc R U P B 2
C3A C 0.077(3) -0.173(3) 0.268(2) 0.110(4) Uani 0.345(5) 1 d D U P B 2
H3AC H 0.0899 -0.1394 0.2289 0.132 Uiso 0.345(5) 1 calc R U P B 2
H3AD H 0.0066 -0.1726 0.2814 0.132 Uiso 0.345(5) 1 calc R U P B 2
C4A C 0.081(3) -0.269(2) 0.256(2) 0.101(3) Uani 0.345(5) 1 d D U P B 2
H4AC H 0.0285 -0.2986 0.2246 0.121 Uiso 0.345(5) 1 calc R U P B 2
H4AD H 0.0673 -0.3049 0.2945 0.121 Uiso 0.345(5) 1 calc R U P B 2
O1B O 0.1047(13) 0.2779(10) 0.5631(5) 0.075(5) Uani 0.5 1 d . U P K 2
C13A C -0.383(2) 0.130(2) 0.0835(12) 0.084(6) Uani 0.5 1 d . . P G 1
H13G H -0.3212 0.1819 0.0871 0.101 Uiso 0.5 1 calc R U P G 1
H13H H -0.3911 0.1079 0.0406 0.101 Uiso 0.5 1 calc R U P G 1
O42 O -0.1460(18) 0.039(2) 0.1497(14) 0.095(4) Uani 0.313(6) 1 d D U P A -1
V3A V -0.0305(6) 0.1214(4) 0.1539(3) 0.0332(12) Uani 0.687(6) 1 d . . P A 2

loop_
_atom_site_aniso_label
_atom_site_aniso_U_11
_atom_site_aniso_U_22
_atom_site_aniso_U_33
_atom_site_aniso_U_23
_atom_site_aniso_U_13
_atom_site_aniso_U_12
Nb1 0.0239(3) 0.0266(3) 0.0252(3) 0.0064(3) 0.0025(2) 0.0117(2)
Nb2 0.0232(3) 0.0244(3) 0.0267(3) 0.0050(3) 0.0031(2) 0.0077(2)
Nb13 0.0193(3) 0.0282(3) 0.0279(3) 0.0031(3) -0.0011(2) 0.0085(2)
Nb4 0.0275(3) 0.0258(3) 0.0244(3) 0.0009(2) 0.0026(2) 0.0124(2)
Nb5 0.0189(3) 0.0296(3) 0.0287(3) 0.0036(3) 0.0008(2) 0.0081(2)
Nb6 0.0246(3) 0.0263(3) 0.0317(3) 0.0060(3) -0.0011(2) 0.0120(2)
Nb7 0.0246(3) 0.0323(3) 0.0247(3) 0.0085(3) 0.0064(2) 0.0114(3)
Nb8 0.0242(3) 0.0346(3) 0.0233(3) 0.0009(3) 0.0042(2) 0.0118(3)
Nb9 0.0284(3) 0.0327(3) 0.0210(3) 0.0050(3) -0.0006(2) 0.0121(3)
Nb10 0.0242(3) 0.0242(3) 0.0356(4) 0.0067(3) 0.0029(3) 0.0066(2)
Nb11 0.0262(3) 0.0342(3) 0.0224(3) -0.0012(3) -0.0021(2) 0.0101(3)
Nb12 0.0277(3) 0.0305(3) 0.0318(4) -0.0067(3) -0.0014(3) 0.0120(3)
Nb3B 0.0236(18) 0.024(3) 0.026(3) -0.0012(17) 0.0037(16) 0.0081(18)
V1 0.0186(5) 0.0203(5) 0.0203(5) 0.0029(4) 0.0004(4) 0.0077(4)
V2 0.0262(6) 0.0326(7) 0.0372(7) -0.0015(6) -0.0022(5) 0.0083(5)
O1 0.030(2) 0.029(3) 0.029(3) 0.009(2) 0.005(2) 0.012(2)
O2 0.029(2) 0.025(2) 0.031(3) 0.003(2) 0.005(2) 0.005(2)
O3 0.038(3) 0.051(3) 0.034(3) 0.004(3) 0.010(2) 0.016(3)
O4 0.027(2) 0.025(2) 0.021(2) 0.0048(19) 0.0014(18) 0.0087(19)
O5 0.022(2) 0.031(3) 0.026(2) 0.001(2) 0.0004(18) 0.0098(19)
O6 0.050(3) 0.042(3) 0.037(3) -0.008(3) 0.005(2) 0.023(3)
O7 0.024(2) 0.032(3) 0.038(3) 0.005(2) 0.002(2) 0.008(2)
O8 0.029(2) 0.033(3) 0.038(3) 0.011(2) 0.004(2) 0.012(2)
O9 0.023(2) 0.030(2) 0.022(2) 0.002(2) -0.0021(17) 0.0096(19)
O10 0.028(2) 0.039(3) 0.031(3) 0.009(2) 0.003(2) 0.017(2)
O11 0.025(2) 0.037(3) 0.030(3) 0.007(2) 0.0026(19) 0.010(2)
O12 0.031(2) 0.029(3) 0.033(3) 0.004(2) 0.003(2) 0.017(2)
O13 0.038(3) 0.051(3) 0.030(3) 0.015(3) 0.011(2) 0.020(3)
O14 0.024(2) 0.040(3) 0.035(3) -0.006(2) -0.005(2) 0.011(2)
O15 0.032(3) 0.034(3) 0.027(3) 0.002(2) -0.002(2) 0.012(2)
O16 0.024(2) 0.026(2) 0.026(2) 0.000(2) -0.0007(18) 0.0079(19)
O17 0.028(2) 0.034(3) 0.037(3) 0.012(2) 0.005(2) 0.010(2)
O18 0.026(3) 0.054(3) 0.047(3) 0.003(3) -0.003(2) 0.013(2)
O19 0.026(2) 0.039(3) 0.026(3) 0.002(2) -0.0048(19) 0.010(2)
O20 0.036(3) 0.042(3) 0.035(3) 0.012(2) 0.004(2) 0.017(2)
O21 0.025(2) 0.033(3) 0.037(3) 0.005(2) 0.001(2) 0.011(2)
O22 0.028(2) 0.034(3) 0.030(3) 0.000(2) 0.004(2) 0.012(2)
O23 0.030(2) 0.037(3) 0.030(3) 0.009(2) -0.001(2) 0.013(2)
O24 0.030(3) 0.051(3) 0.023(3) 0.003(2) 0.006(2) 0.012(2)
O25 0.046(3) 0.053(3) 0.029(3) 0.007(3) -0.003(2) 0.020(3)
O26 0.032(2) 0.028(3) 0.032(3) 0.002(2) -0.001(2) 0.014(2)
O27 0.027(2) 0.036(3) 0.035(3) -0.004(2) -0.002(2) 0.012(2)
O28 0.026(2) 0.032(3) 0.027(3) 0.005(2) 0.0032(19) 0.008(2)
O29 0.030(3) 0.039(3) 0.036(3) -0.007(2) 0.004(2) 0.013(2)
O30 0.029(2) 0.033(3) 0.030(3) -0.001(2) 0.000(2) 0.013(2)
O31 0.030(2) 0.032(3) 0.024(2) 0.005(2) 0.0016(19) 0.012(2)
O32 0.042(3) 0.034(3) 0.060(4) 0.014(3) -0.004(3) 0.017(2)
O33 0.052(3) 0.038(3) 0.049(4) -0.012(3) 0.000(3) 0.019(3)
O34 0.025(2) 0.029(3) 0.039(3) 0.001(2) -0.001(2) 0.010(2)
O35 0.029(2) 0.034(3) 0.029(3) 0.006(2) 0.006(2) 0.012(2)
O36 0.024(2) 0.049(3) 0.048(3) 0.007(3) -0.003(2) 0.009(2)
O37 0.031(2) 0.029(3) 0.027(3) 0.005(2) 0.0053(19) 0.011(2)
O38 0.033(3) 0.037(3) 0.047(3) 0.012(3) 0.000(2) 0.007(2)
O39 0.047(3) 0.062(4) 0.025(3) -0.005(3) -0.009(2) 0.018(3)
O40 0.042(3) 0.031(3) 0.065(4) 0.009(3) 0.009(3) 0.009(2)
O41 0.039(3) 0.054(4) 0.054(4) -0.005(3) 0.001(3) 0.005(3)
O42A 0.144(8) 0.074(6) 0.077(9) -0.049(7) -0.078(7) 0.055(6)
O1W 0.051(4) 0.114(6) 0.063(4) 0.055(4) 0.023(3) 0.046(4)
O2W 0.166(10) 0.111(8) 0.107(8) 0.035(7) -0.004(7) 0.020(7)
O3W 0.279(16) 0.250(15) 0.275(16) 0.049(13) -0.069(13) 0.063(13)
O4W 0.54(4) 0.072(11) 0.064(11) -0.024(8) -0.021(16) 0.056(16)
O5W 0.071(12) 0.071(13) 0.159(17) -0.057(12) 0.036(12) -0.012(10)
O7W 0.132(15) 0.19(2) 0.109(14) -0.003(12) 0.019(10) 0.045(12)
O8W 0.118(7) 0.051(4) 0.096(6) 0.005(4) 0.017(5) 0.044(4)
O9W 0.111(8) 0.221(13) 0.114(9) 0.079(9) -0.044(6) -0.016(8)
O10W 0.142(10) 0.209(14) 0.105(9) -0.039(9) -0.013(7) 0.028(9)
O44 0.124(13) 0.053(8) 0.047(8) -0.008(7) -0.024(8) 0.039(8)
N1 0.107(6) 0.063(6) 0.135(7) -0.017(5) 0.009(5) 0.025(5)
N2 0.095(6) 0.043(6) 0.142(8) -0.009(6) 0.019(5) 0.027(5)
N5 0.032(3) 0.074(5) 0.046(4) 0.018(4) 0.005(3) 0.011(4)
C5 0.059(7) 0.106(10) 0.110(11) -0.002(9) 0.012(7) 0.020(7)
C6 0.057(6) 0.097(9) 0.072(8) 0.004(7) 0.013(5) 0.039(6)
N6 0.028(3) 0.072(5) 0.050(4) 0.026(4) 0.009(3) 0.016(3)
N7 0.031(3) 0.083(6) 0.041(4) 0.018(4) 0.007(3) 0.019(4)
C7 0.056(7) 0.090(9) 0.136(13) -0.007(9) -0.006(7) 0.035(7)
C8 0.069(7) 0.078(8) 0.107(10) -0.016(7) -0.010(7) 0.031(6)
N8 0.032(4) 0.076(5) 0.053(5) 0.020(4) 0.004(3) 0.019(4)
N9 0.073(7) 0.056(6) 0.228(15) 0.004(8) 0.083(8) 0.023(5)
C9 0.116(12) 0.078(9) 0.176(17) 0.032(10) -0.010(11) 0.056(9)
C10 0.089(9) 0.084(9) 0.094(10) 0.014(7) 0.031(7) 0.039(7)
N10 0.061(5) 0.072(6) 0.060(5) -0.013(5) -0.006(4) 0.027(4)
N11 0.100(7) 0.108(8) 0.084(7) 0.031(6) 0.027(6) 0.076(7)
C11 0.122(8) 0.112(8) 0.109(8) 0.024(7) 0.039(7) 0.044(7)
C12 0.097(10) 0.113(11) 0.066(8) -0.014(8) 0.019(7) 0.018(9)
N12 0.042(4) 0.085(7) 0.100(8) -0.042(6) 0.017(5) 0.014(5)
N13B 0.143(10) 0.131(10) 0.101(9) -0.050(7) -0.055(7) 0.112(9)
C13B 0.111(18) 0.095(17) 0.062(10) -0.019(13) -0.013(13) 0.055(12)
C14 0.125(11) 0.125(11) 0.051(7) -0.016(7) -0.020(7) 0.085(9)
N14 0.046(4) 0.051(4) 0.052(5) 0.003(4) -0.001(3) 0.024(3)
N15 0.060(5) 0.070(6) 0.079(6) 0.011(5) -0.005(4) 0.039(4)
C15 0.080(8) 0.156(14) 0.076(9) 0.049(9) 0.021(7) 0.073(9)
C16 0.068(7) 0.137(12) 0.051(6) 0.013(7) 0.005(5) 0.050(8)
N16 0.036(4) 0.081(6) 0.059(5) 0.009(4) 0.009(3) 0.022(4)
N17 0.056(5) 0.066(5) 0.036(4) 0.013(4) 0.009(3) 0.013(4)
C17 0.064(7) 0.139(13) 0.125(12) 0.095(11) 0.005(7) 0.023(8)
C18 0.063(7) 0.098(9) 0.096(9) 0.045(8) 0.020(6) 0.028(7)
N18 0.063(5) 0.067(5) 0.054(5) 0.029(4) 0.017(4) 0.028(4)
N21 0.013(8) 0.046(12) 0.023(10) -0.015(9) -0.007(7) -0.006(8)
C21 0.043(9) 0.043(9) 0.032(9) -0.011(8) -0.007(7) 0.009(8)
C22 0.037(14) 0.045(16) 0.056(18) -0.028(14) 0.004(12) -0.002(12)
N22 0.028(9) 0.029(10) 0.037(11) -0.010(8) -0.004(8) 0.014(8)
Cu1B 0.0720(16) 0.0310(10) 0.099(2) -0.0026(12) 0.0310(14) 0.0134(10)
Cu2 0.0260(4) 0.0615(7) 0.0394(6) 0.0157(5) 0.0034(4) 0.0139(4)
Cu3 0.0406(6) 0.0535(7) 0.0906(10) -0.0173(7) 0.0168(6) 0.0157(5)
Cu4 0.0380(5) 0.0508(6) 0.0540(7) -0.0011(5) -0.0069(5) 0.0219(5)
Cu5 0.0527(9) 0.0567(9) 0.0368(8) 0.0207(7) 0.0104(7) 0.0175(7)
O43 0.54(4) 0.072(11) 0.064(11) -0.024(8) -0.021(16) 0.056(16)
O47 0.40(8) 0.13(4) 0.064(18) 0.000(19) 0.05(4) 0.16(5)
O46 0.40(8) 0.13(4) 0.064(18) 0.000(19) 0.05(4) 0.16(5)
O48 0.132(15) 0.19(2) 0.109(14) -0.003(12) 0.019(10) 0.045(12)
C4 0.117(8) 0.078(9) 0.082(7) 0.011(6) 0.040(6) 0.021(6)
C2 0.108(7) 0.071(8) 0.152(9) -0.017(7) 0.007(6) 0.027(6)
C1 0.107(6) 0.063(6) 0.135(7) -0.017(5) 0.009(5) 0.025(5)
N4 0.096(8) 0.062(6) 0.104(7) -0.003(5) 0.023(6) 0.034(7)
C3 0.166(12) 0.149(13) 0.145(10) -0.054(9) -0.026(9) 0.089(11)
N3 0.115(8) 0.048(7) 0.098(6) 0.002(5) 0.034(5) 0.020(6)
N1A 0.115(8) 0.048(7) 0.098(6) 0.002(5) 0.034(5) 0.020(6)
Cu1C 0.088(3) 0.041(2) 0.081(3) 0.007(2) 0.036(2) 0.022(2)
C1A 0.117(8) 0.078(9) 0.082(7) 0.011(6) 0.040(6) 0.021(6)
N2A 0.096(8) 0.062(6) 0.104(7) -0.003(5) 0.023(6) 0.034(7)
N4A 0.095(6) 0.043(6) 0.142(8) -0.009(6) 0.019(5) 0.027(5)
N3A 0.107(6) 0.063(6) 0.135(7) -0.017(5) 0.009(5) 0.025(5)
C2A 0.166(12) 0.149(13) 0.145(10) -0.054(9) -0.026(9) 0.089(11)
C3A 0.108(7) 0.071(8) 0.152(9) -0.017(7) 0.007(6) 0.027(6)
C4A 0.107(6) 0.063(6) 0.135(7) -0.017(5) 0.009(5) 0.025(5)
O1B 0.124(12) 0.066(9) 0.013(6) -0.005(6) 0.021(7) -0.016(8)
C13A 0.111(18) 0.095(17) 0.062(10) -0.019(13) -0.013(13) 0.055(12)
O42 0.144(8) 0.074(6) 0.077(9) -0.049(7) -0.078(7) 0.055(6)
V3A 0.035(2) 0.038(3) 0.032(3) 0.0039(18) 0.0046(17) 0.017(2)

loop_
_atom_type_symbol
_atom_type_description
_atom_type_scat_dispersion_real
_atom_type_scat_dispersion_imag
_atom_type_scat_source
C C 0.0033 0.0016 'International Tables Vol C Tables 4.2.6.8 and 6.1.1.4'
H H 0.0000 0.0000 'International Tables Vol C Tables 4.2.6.8 and 6.1.1.4'
Cu Cu 0.3201 1.2651 'International Tables Vol C Tables 4.2.6.8 and 6.1.1.4'
N N 0.0061 0.0033 'International Tables Vol C Tables 4.2.6.8 and 6.1.1.4'
Nb Nb -2.0727 0.6215 'International Tables Vol C Tables 4.2.6.8 and 6.1.1.4'
O O 0.0106 0.0060 'International Tables Vol C Tables 4.2.6.8 and 6.1.1.4'
V V 0.3005 0.5294 'International Tables Vol C Tables 4.2.6.8 and 6.1.1.4'

loop_
_geom_angle_atom_site_label_1
_geom_angle_atom_site_label_2
_geom_angle_atom_site_label_3
_geom_angle
_geom_angle_site_symmetry_1
_geom_angle_site_symmetry_3
_geom_angle_publ_flag
O20 Nb1 O37 102.8(2) . . ?
O20 Nb1 O28 102.3(2) . . ?
O37 Nb1 O28 87.52(19) . . ?
O20 Nb1 O1 100.7(2) . . ?
O37 Nb1 O1 90.65(19) . . ?
O28 Nb1 O1 156.71(18) . . ?
O20 Nb1 O12 100.1(2) . . ?
O37 Nb1 O12 157.12(18) . . ?
O28 Nb1 O12 88.13(19) . . ?
O1 Nb1 O12 84.57(19) . . ?
O20 Nb1 O4 170.2(2) . . ?
O37 Nb1 O4 84.70(17) . . ?
O28 Nb1 O4 84.09(17) . . ?
O1 Nb1 O4 72.62(16) . . ?
O12 Nb1 O4 72.52(16) . . ?
O38 Nb2 O31 103.2(2) . . ?
O38 Nb2 O1 100.9(2) . . ?
O31 Nb2 O1 95.7(2) . . ?
O38 Nb2 O26 100.1(2) . . ?
O31 Nb2 O26 87.09(19) . . ?
O1 Nb2 O26 157.49(19) . . ?
O38 Nb2 O2 100.9(2) . . ?
O31 Nb2 O2 151.88(19) . . ?
O1 Nb2 O2 93.76(19) . . ?
O26 Nb2 O2 74.50(18) . . ?
O38 Nb2 O4 169.3(2) . . ?
O31 Nb2 O4 87.06(17) . . ?
O1 Nb2 O4 74.74(17) . . ?
O26 Nb2 O4 83.13(16) . . ?
O2 Nb2 O4 70.04(16) . . ?
O38 Nb2 V3A 103.1(2) . . ?
O31 Nb2 V3A 119.61(18) . . ?
O1 Nb2 V3A 130.4(2) . . ?
O26 Nb2 V3A 35.13(18) . . ?
O2 Nb2 V3A 39.38(18) . . ?
O4 Nb2 V3A 73.73(16) . . ?
O38 Nb2 Nb3B 97.8(2) . . ?
O31 Nb2 Nb3B 124.92(18) . . ?
O1 Nb2 Nb3B 129.3(2) . . ?
O26 Nb2 Nb3B 38.94(18) . . ?
O2 Nb2 Nb3B 36.24(18) . . ?
O4 Nb2 Nb3B 78.24(17) . . ?
O36 Nb13 O21 101.6(2) . . ?
O36 Nb13 O30 104.4(2) . . ?
O21 Nb13 O30 96.8(2) . . ?
O36 Nb13 O19 98.5(2) . . ?
O21 Nb13 O19 94.9(2) . . ?
O30 Nb13 O19 151.58(18) . . ?
O36 Nb13 O26 98.5(2) . . ?
O21 Nb13 O26 158.28(18) . . ?
O30 Nb13 O26 86.14(19) . . ?
O19 Nb13 O26 73.84(18) . . ?
O36 Nb13 O9 167.1(2) . . ?
O21 Nb13 O9 75.68(17) . . ?
O30 Nb13 O9 88.44(17) . . ?
O19 Nb13 O9 69.54(16) . . ?
O26 Nb13 O9 82.91(16) . . ?
O36 Nb13 V3A 100.2(2) . . ?
O21 Nb13 V3A 130.7(2) . . ?
O30 Nb13 V3A 119.6(2) . . ?
O19 Nb13 V3A 38.1(2) . . ?
O26 Nb13 V3A 35.7(2) . . ?
O9 Nb13 V3A 73.49(17) . . ?
O6 Nb4 O35 104.7(2) . . ?
O6 Nb4 O12 99.5(2) . . ?
O35 Nb4 O12 96.2(2) . . ?
O6 Nb4 O15 99.8(2) . . ?
O35 Nb4 O15 87.12(19) . . ?
O12 Nb4 O15 158.88(19) . . ?
O6 Nb4 O2 99.4(2) . . ?
O35 Nb4 O2 152.07(19) . . ?
O12 Nb4 O2 93.39(19) . . ?
O15 Nb4 O2 75.02(18) . . ?
O6 Nb4 O4 167.5(2) . . ?
O35 Nb4 O4 87.23(18) . . ?
O12 Nb4 O4 74.97(17) . . ?
O15 Nb4 O4 84.40(17) . . ?
O2 Nb4 O4 70.06(16) . . ?
O6 Nb4 V3A 103.3(2) . . ?
O35 Nb4 V3A 120.29(19) . . ?
O12 Nb4 V3A 129.1(2) . . ?
O15 Nb4 V3A 36.5(2) . . ?
O2 Nb4 V3A 38.51(19) . . ?
O4 Nb4 V3A 73.00(14) . . ?
O6 Nb4 Nb3B 96.0(2) . . ?
O35 Nb4 Nb3B 124.1(2) . . ?
O12 Nb4 Nb3B 130.9(2) . . ?
O15 Nb4 Nb3B 37.9(2) . . ?
O2 Nb4 Nb3B 38.0(2) . . ?
O4 Nb4 Nb3B 79.92(15) . . ?
O18 Nb5 O28 103.1(2) . . ?
O18 Nb5 O11 101.7(2) . . ?
O28 Nb5 O11 98.3(2) . . ?
O18 Nb5 O7 101.5(2) . . ?
O28 Nb5 O7 149.69(18) . . ?
O11 Nb5 O7 93.7(2) . . ?
O18 Nb5 O22 97.7(2) . . ?
O28 Nb5 O22 87.03(19) . . ?
O11 Nb5 O22 158.07(18) . . ?
O7 Nb5 O22 72.36(18) . . ?
O18 Nb5 O5 169.2(2) . . ?
O28 Nb5 O5 87.63(17) . . ?
O11 Nb5 O5 75.27(17) . . ?
O7 Nb5 O5 68.63(17) . . ?
O22 Nb5 O5 83.77(16) . . ?
O18 Nb5 V2 103.70(19) . . ?
O28 Nb5 V2 118.51(14) . . ?
O11 Nb5 V2 128.07(15) . . ?
O7 Nb5 V2 37.17(13) . . ?
O22 Nb5 V2 35.27(13) . . ?
O5 Nb5 V2 71.40(11) . . ?
O32 Nb6 O27 102.0(2) . . ?
O32 Nb6 O8 101.9(2) . . ?
O27 Nb6 O8 85.6(2) . . ?
O32 Nb6 O23 100.9(2) . . ?
O27 Nb6 O23 157.07(19) . . ?
O8 Nb6 O23 90.3(2) . . ?
O32 Nb6 O21 100.4(2) . . ?
O27 Nb6 O21 89.7(2) . . ?
O8 Nb6 O21 157.70(19) . . ?
O23 Nb6 O21 85.5(2) . . ?
O32 Nb6 O9 171.4(2) . . ?
O27 Nb6 O9 84.29(17) . . ?
O8 Nb6 O9 84.36(17) . . ?
O23 Nb6 O9 72.84(17) . . ?
O21 Nb6 O9 73.47(16) . . ?
O13 Nb7 O10 102.4(2) . . ?
O13 Nb7 O35 102.5(2) . . ?
O10 Nb7 O35 88.0(2) . . ?
O13 Nb7 O17 101.0(2) . . ?
O10 Nb7 O17 89.4(2) . . ?
O35 Nb7 O17 156.35(19) . . ?
O13 Nb7 O11 99.6(2) . . ?
O10 Nb7 O11 157.89(19) . . ?
O35 Nb7 O11 89.38(19) . . ?
O17 Nb7 O11 84.2(2) . . ?
O13 Nb7 O5 170.7(2) . . ?
O10 Nb7 O5 84.98(17) . . ?
O35 Nb7 O5 83.13(17) . . ?
O17 Nb7 O5 73.23(17) . . ?
O11 Nb7 O5 72.91(16) . . ?
O3 Nb8 O30 103.2(2) . . ?
O3 Nb8 O31 101.1(2) . . ?
O30 Nb8 O31 88.28(19) . . ?
O3 Nb8 O24 98.8(2) . . ?
O30 Nb8 O24 158.02(19) . . ?
O31 Nb8 O24 88.4(2) . . ?
O3 Nb8 O29 101.2(2) . . ?
O30 Nb8 O29 90.3(2) . . ?
O31 Nb8 O29 157.43(19) . . ?
O24 Nb8 O29 84.5(2) . . ?
O3 Nb8 O16 170.4(2) . . ?
O30 Nb8 O16 85.10(17) . . ?
O31 Nb8 O16 83.92(17) . . ?
O24 Nb8 O16 72.94(16) . . ?
O29 Nb8 O16 73.52(17) . . ?
O25 Nb9 O10 104.4(2) . . ?
O25 Nb9 O23 101.1(2) . . ?
O10 Nb9 O23 96.3(2) . . ?
O25 Nb9 O15 99.0(2) . . ?
O10 Nb9 O15 87.28(19) . . ?
O23 Nb9 O15 157.98(19) . . ?
O25 Nb9 O19 98.7(2) . . ?
O10 Nb9 O19 152.42(19) . . ?
O23 Nb9 O19 93.74(19) . . ?
O15 Nb9 O19 74.32(18) . . ?
O25 Nb9 O9 166.6(2) . . ?
O10 Nb9 O9 88.75(18) . . ?
O23 Nb9 O9 74.61(18) . . ?
O15 Nb9 O9 83.78(17) . . ?
O19 Nb9 O9 69.29(16) . . ?
O25 Nb9 V3A 101.7(2) . . ?
O10 Nb9 V3A 121.5(2) . . ?
O23 Nb9 V3A 128.29(19) . . ?
O15 Nb9 V3A 37.13(18) . . ?
O19 Nb9 V3A 37.20(19) . . ?
O9 Nb9 V3A 72.57(15) . . ?
O25 Nb9 Nb3B 95.2(2) . . ?
O10 Nb9 Nb3B 123.1(2) . . ?
O23 Nb9 Nb3B 131.72(19) . . ?
O15 Nb9 Nb3B 36.55(19) . . ?
O19 Nb9 Nb3B 38.60(19) . . ?
O9 Nb9 Nb3B 79.22(16) . . ?
O40 Nb10 O8 104.3(2) . . ?
O40 Nb10 O17 102.8(2) . . ?
O8 Nb10 O17 98.2(2) . . ?
O40 Nb10 O7 100.5(2) . . ?
O8 Nb10 O7 148.46(19) . . ?
O17 Nb10 O7 95.07(19) . . ?
O40 Nb10 O34 97.0(2) . . ?
O8 Nb10 O34 85.3(2) . . ?
O17 Nb10 O34 158.22(19) . . ?
O7 Nb10 O34 72.37(18) . . ?
O40 Nb10 O5 168.7(2) . . ?
O8 Nb10 O5 87.06(18) . . ?
O17 Nb10 O5 75.56(17) . . ?
O7 Nb10 O5 68.73(16) . . ?
O34 Nb10 O5 83.21(16) . . ?
O40 Nb10 V2 102.2(2) . . ?
O8 Nb10 V2 117.07(15) . . ?
O17 Nb10 V2 129.32(14) . . ?
O7 Nb10 V2 37.15(13) . . ?
O34 Nb10 V2 35.27(12) . . ?
O5 Nb10 V2 71.49(11) . . ?
O39 Nb11 O37 106.2(2) . . ?
O39 Nb11 O24 101.2(2) . . ?
O37 Nb11 O24 97.3(2) . . ?
O39 Nb11 O14 99.3(2) . . ?
O37 Nb11 O14 148.72(19) . . ?
O24 Nb11 O14 95.2(2) . . ?
O39 Nb11 O22 98.6(2) . . ?
O37 Nb11 O22 85.75(19) . . ?
O24 Nb11 O22 158.22(19) . . ?
O14 Nb11 O22 72.58(18) . . ?
O39 Nb11 O16 166.6(2) . . ?
O37 Nb11 O16 87.14(18) . . ?
O24 Nb11 O16 75.03(18) . . ?
O14 Nb11 O16 68.63(17) . . ?
O22 Nb11 O16 83.63(16) . . ?
O39 Nb11 V2 102.6(2) . . ?
O37 Nb11 V2 117.44(14) . . ?
O24 Nb11 V2 129.43(16) . . ?
O14 Nb11 V2 37.26(13) . . ?
O22 Nb11 V2 35.37(13) . . ?
O16 Nb11 V2 71.59(11) . . ?
O33 Nb12 O27 104.0(2) . . ?
O33 Nb12 O29 102.7(2) . . ?
O27 Nb12 O29 98.4(2) . . ?
O33 Nb12 O14 100.3(2) . . ?
O27 Nb12 O14 149.22(19) . . ?
O29 Nb12 O14 94.4(2) . . ?
O33 Nb12 O34 96.3(2) . . ?
O27 Nb12 O34 86.52(19) . . ?
O29 Nb12 O34 158.55(19) . . ?
O14 Nb12 O34 72.19(18) . . ?
O33 Nb12 O16 168.7(2) . . ?
O27 Nb12 O16 87.30(18) . . ?
O29 Nb12 O16 75.91(18) . . ?
O14 Nb12 O16 68.82(17) . . ?
O34 Nb12 O16 83.53(16) . . ?
O33 Nb12 V2 101.79(19) . . ?
O27 Nb12 V2 118.01(14) . . ?
O29 Nb12 V2 128.86(15) . . ?
O14 Nb12 V2 37.11(13) . . ?
O34 Nb12 V2 35.13(13) . . ?
O16 Nb12 V2 71.62(10) . . ?
O42 Nb3B O2 107.8(16) . . ?
O42 Nb3B O15 169.9(13) . . ?
O2 Nb3B O15 76.9(3) . . ?
O42 Nb3B O19 107.1(16) . . ?
O2 Nb3B O19 129.9(4) . . ?
O15 Nb3B O19 74.9(3) . . ?
O42 Nb3B O26 87.5(12) . . ?
O2 Nb3B O26 74.3(3) . . ?
O15 Nb3B O26 102.6(3) . . ?
O19 Nb3B O26 72.5(3) . . ?
O42 Nb3B N21 87.8(13) . . ?
O2 Nb3B N21 138.3(6) . . ?
O15 Nb3B N21 83.0(5) . . ?
O19 Nb3B N21 77.2(6) . . ?
O26 Nb3B N21 146.4(6) . . ?
O42 Nb3B N22 84.0(15) . . ?
O2 Nb3B N22 74.3(5) . . ?
O15 Nb3B N22 88.9(6) . . ?
O19 Nb3B N22 144.2(7) . . ?
O26 Nb3B N22 143.1(7) . . ?
N21 Nb3B N22 69.1(7) . . ?
O42 Nb3B Nb4 143.7(16) . . ?
O2 Nb3B Nb4 39.27(19) . . ?
O15 Nb3B Nb4 38.5(2) . . ?
O19 Nb3B Nb4 107.9(3) . . ?
O26 Nb3B Nb4 94.0(3) . . ?
N21 Nb3B Nb4 109.1(5) . . ?
N22 Nb3B Nb4 73.2(5) . . ?
O42 Nb3B Nb9 141.9(16) . . ?
O2 Nb3B Nb9 108.9(3) . . ?
O15 Nb3B Nb9 37.42(19) . . ?
O19 Nb3B Nb9 38.31(18) . . ?
O26 Nb3B Nb9 92.7(2) . . ?
N21 Nb3B Nb9 71.5(5) . . ?
N22 Nb3B Nb9 115.7(6) . . ?
Nb4 Nb3B Nb9 74.36(16) . . ?
O42 Nb3B Nb2 94.4(13) . . ?
O2 Nb3B Nb2 37.20(19) . . ?
O15 Nb3B Nb2 94.6(3) . . ?
O19 Nb3B Nb2 105.9(3) . . ?
O26 Nb3B Nb2 37.82(19) . . ?
N21 Nb3B Nb2 175.5(6) . . ?
N22 Nb3B Nb2 107.1(6) . . ?
Nb4 Nb3B Nb2 67.02(17) . . ?
Nb9 Nb3B Nb2 108.76(18) . . ?
O16 V1 O4 108.6(2) . . ?
O16 V1 O9 109.1(2) . . ?
O4 V1 O9 110.7(2) . . ?
O16 V1 O5 110.5(2) . . ?
O4 V1 O5 109.1(2) . . ?
O9 V1 O5 108.9(2) . . ?
O41 V2 O22 115.3(3) . . ?
O41 V2 O34 116.5(3) . . ?
O22 V2 O34 128.2(2) . . ?
O41 V2 O7 102.2(3) . . ?
O22 V2 O7 84.2(2) . . ?
O34 V2 O7 84.8(2) . . ?
O41 V2 O14 103.8(3) . . ?
O22 V2 O14 84.4(2) . . ?
O34 V2 O14 84.0(2) . . ?
O7 V2 O14 154.0(2) . . ?
O41 V2 Nb11 118.5(2) . . ?
O22 V2 Nb11 42.56(14) . . ?
O34 V2 Nb11 108.57(15) . . ?
O7 V2 Nb11 122.00(15) . . ?
O14 V2 Nb11 41.89(15) . . ?
O41 V2 Nb5 117.7(2) . . ?
O22 V2 Nb5 42.32(15) . . ?
O34 V2 Nb5 108.85(16) . . ?
O7 V2 Nb5 42.01(14) . . ?
O14 V2 Nb5 121.72(16) . . ?
Nb11 V2 Nb5 81.46(3) . . ?
O41 V2 Nb10 118.2(2) . . ?
O22 V2 Nb10 108.98(16) . . ?
O34 V2 Nb10 42.55(15) . . ?
O7 V2 Nb10 42.29(14) . . ?
O14 V2 Nb10 121.83(15) . . ?
Nb11 V2 Nb10 123.35(4) . . ?
Nb5 V2 Nb10 72.38(3) . . ?
O41 V2 Nb12 119.4(2) . . ?
O22 V2 Nb12 108.87(15) . . ?
O34 V2 Nb12 42.07(15) . . ?
O7 V2 Nb12 122.01(15) . . ?
O14 V2 Nb12 42.04(14) . . ?
Nb11 V2 Nb12 72.24(3) . . ?
Nb5 V2 Nb12 122.92(4) . . ?
Nb10 V2 Nb12 81.34(3) . . ?
Nb2 O1 Nb1 123.2(2) . . ?
V3A O2 Nb2 98.5(3) . . ?
Nb3B O2 Nb2 106.6(3) . . ?
V3A O2 Nb4 100.0(3) . . ?
Nb3B O2 Nb4 102.7(3) . . ?
Nb2 O2 Nb4 119.3(2) . . ?
V1 O4 Nb4 123.1(2) . . ?
V1 O4 Nb2 123.8(2) . . ?
Nb4 O4 Nb2 96.44(16) . . ?
V1 O4 Nb1 124.9(2) . . ?
Nb4 O4 Nb1 89.87(14) . . ?
Nb2 O4 Nb1 89.15(14) . . ?
V1 O5 Nb10 124.4(2) . . ?
V1 O5 Nb5 123.6(2) . . ?
Nb10 O5 Nb5 96.97(16) . . ?
V1 O5 Nb7 124.4(2) . . ?
Nb10 O5 Nb7 88.62(14) . . ?
Nb5 O5 Nb7 88.76(14) . . ?
V2 O7 Nb5 100.8(2) . . ?
V2 O7 Nb10 100.6(2) . . ?
Nb5 O7 Nb10 119.7(2) . . ?
Nb10 O8 Nb6 156.1(3) . . ?
V1 O9 Nb13 124.0(2) . . ?
V1 O9 Nb9 123.4(2) . . ?
Nb13 O9 Nb9 96.74(15) . . ?
V1 O9 Nb6 124.5(2) . . ?
Nb13 O9 Nb6 89.02(14) . . ?
Nb9 O9 Nb6 89.51(14) . . ?
Nb9 O10 Nb7 151.9(3) . . ?
Nb5 O11 Nb7 122.5(2) . . ?
Nb4 O12 Nb1 122.4(2) . . ?
V2 O14 Nb11 100.8(2) . . ?
V2 O14 Nb12 100.9(2) . . ?
Nb11 O14 Nb12 120.0(2) . . ?
V3A O15 Nb4 103.2(3) . . ?
Nb3B O15 Nb4 103.6(3) . . ?
V3A O15 Nb9 101.6(3) . . ?
Nb3B O15 Nb9 106.0(3) . . ?
Nb4 O15 Nb9 143.4(2) . . ?
V1 O16 Nb12 124.0(2) . . ?
V1 O16 Nb11 124.2(2) . . ?
Nb12 O16 Nb11 96.54(16) . . ?
V1 O16 Nb8 124.4(2) . . ?
Nb12 O16 Nb8 88.74(14) . . ?
Nb11 O16 Nb8 88.81(15) . . ?
Nb10 O17 Nb7 122.3(2) . . ?
V3A O19 Nb13 99.5(3) . . ?
V3A O19 Nb9 101.1(3) . . ?
Nb13 O19 Nb9 119.6(2) . . ?
Nb13 O19 Nb3B 106.9(3) . . ?
Nb9 O19 Nb3B 103.1(3) . . ?
Nb13 O21 Nb6 121.6(2) . . ?
V2 O22 Nb5 102.4(2) . . ?
V2 O22 Nb11 102.1(2) . . ?
Nb5 O22 Nb11 141.8(2) . . ?
Nb9 O23 Nb6 122.8(2) . . ?
Nb11 O24 Nb8 123.0(2) . . ?
V3A O26 Nb2 103.7(3) . . ?
V3A O26 Nb13 102.0(3) . . ?
Nb2 O26 Nb13 144.5(3) . . ?
Nb2 O26 Nb3B 103.2(3) . . ?
Nb13 O26 Nb3B 105.6(3) . . ?
Nb12 O27 Nb6 154.9(3) . . ?
Nb5 O28 Nb1 153.3(3) . . ?
Nb12 O29 Nb8 121.4(2) . . ?
Nb13 O30 Nb8 152.5(3) . . ?
Nb2 O31 Nb8 152.9(3) . . ?
V2 O34 Nb12 102.8(2) . . ?
V2 O34 Nb10 102.2(2) . . ?
Nb12 O34 Nb10 141.9(2) . . ?
Nb4 O35 Nb7 153.7(3) . . ?
Nb13 O36 Cu4 147.3(3) . . ?
Nb11 O37 Nb1 155.3(3) . . ?
C1 N1 Cu1B 111.7(11) . . ?
C1 N1 H1A 109.3 . . ?
Cu1B N1 H1A 109.3 . . ?
C1 N1 H1B 109.3 . . ?
Cu1B N1 H1B 109.3 . . ?
H1A N1 H1B 107.9 . . ?
C2 N2 Cu1B 105.3(11) . . ?
C2 N2 H2A 110.7 . . ?
Cu1B N2 H2A 110.7 . . ?
C2 N2 H2B 110.7 . . ?
Cu1B N2 H2B 110.7 . . ?
H2A N2 H2B 108.8 . . ?
C5 N5 Cu2 109.2(6) . . ?
C5 N5 H5A 109.8 . . ?
Cu2 N5 H5A 109.8 . . ?
C5 N5 H5B 109.8 . . ?
Cu2 N5 H5B 109.8 . . ?
H5A N5 H5B 108.3 . . ?
C6 C5 N5 109.8(10) . . ?
C6 C5 H5C 109.7 . . ?
N5 C5 H5C 109.7 . . ?
C6 C5 H5D 109.7 . . ?
N5 C5 H5D 109.7 . . ?
H5C C5 H5D 108.2 . . ?
C5 C6 N6 111.2(9) . . ?
C5 C6 H6A 109.4 . . ?
N6 C6 H6A 109.4 . . ?
C5 C6 H6B 109.4 . . ?
N6 C6 H6B 109.4 . . ?
H6A C6 H6B 108.0 . . ?
C6 N6 Cu2 107.1(5) . . ?
C6 N6 H6C 110.3 . . ?
Cu2 N6 H6C 110.3 . . ?
C6 N6 H6D 110.3 . . ?
Cu2 N6 H6D 110.3 . . ?
H6C N6 H6D 108.6 . . ?
C7 N7 Cu2 106.6(6) . . ?
C7 N7 H7A 110.4 . . ?
Cu2 N7 H7A 110.4 . . ?
C7 N7 H7B 110.4 . . ?
Cu2 N7 H7B 110.4 . . ?
H7A N7 H7B 108.6 . . ?
C8 C7 N7 114.4(10) . . ?
C8 C7 H7C 108.7 . . ?
N7 C7 H7C 108.7 . . ?
C8 C7 H7D 108.7 . . ?
N7 C7 H7D 108.7 . . ?
H7C C7 H7D 107.6 . . ?
C7 C8 N8 112.4(10) . . ?
C7 C8 H8A 109.1 . . ?
N8 C8 H8A 109.1 . . ?
C7 C8 H8B 109.1 . . ?
N8 C8 H8B 109.1 . . ?
H8A C8 H8B 107.8 . . ?
C8 N8 Cu2 110.6(6) . . ?
C8 N8 H8C 109.5 . . ?
Cu2 N8 H8C 109.5 . . ?
C8 N8 H8D 109.5 . . ?
Cu2 N8 H8D 109.5 . . ?
H8C N8 H8D 108.1 . . ?
C9 N9 Cu3 108.5(7) . . ?
C9 N9 H9A 110.0 . . ?
Cu3 N9 H9A 110.0 . . ?
C9 N9 H9B 110.0 . . ?
Cu3 N9 H9B 110.0 . . ?
H9A N9 H9B 108.4 . . ?
N9 C9 C10 109.5(11) . . ?
N9 C9 H9C 109.8 . . ?
C10 C9 H9C 109.8 . . ?
N9 C9 H9D 109.8 . . ?
C10 C9 H9D 109.8 . . ?
H9C C9 H9D 108.2 . . ?
N10 C10 C9 109.2(10) . . ?
N10 C10 H10A 109.8 . . ?
C9 C10 H10A 109.8 . . ?
N10 C10 H10B 109.8 . . ?
C9 C10 H10B 109.8 . . ?
H10A C10 H10B 108.3 . . ?
C10 N10 Cu3 108.3(6) . . ?
C10 N10 H10C 110.0 . . ?
Cu3 N10 H10C 110.0 . . ?
C10 N10 H10D 110.0 . . ?
Cu3 N10 H10D 110.0 . . ?
H10C N10 H10D 108.4 . . ?
C11 N11 Cu3 109.6(7) . . ?
C11 N11 H11A 109.7 . . ?
Cu3 N11 H11A 109.7 . . ?
C11 N11 H11B 109.7 . . ?
Cu3 N11 H11B 109.7 . . ?
H11A N11 H11B 108.2 . . ?
C12 C11 N11 108.0(12) . . ?
C12 C11 H11C 110.1 . . ?
N11 C11 H11C 110.1 . . ?
C12 C11 H11D 110.1 . . ?
N11 C11 H11D 110.1 . . ?
H11C C11 H11D 108.4 . . ?
C11 C12 N12 111.0(11) . . ?
C11 C12 H12A 109.4 . . ?
N12 C12 H12A 109.4 . . ?
C11 C12 H12B 109.4 . . ?
N12 C12 H12B 109.4 . . ?
H12A C12 H12B 108.0 . . ?
C12 N12 Cu3 109.0(7) . . ?
C12 N12 H12C 109.9 . . ?
Cu3 N12 H12C 109.9 . . ?
C12 N12 H12D 109.9 . . ?
Cu3 N12 H12D 109.9 . . ?
H12C N12 H12D 108.3 . . ?
C13B N13B Cu4 109.9(11) . . ?
C13A N13B Cu4 103.4(10) . . ?
C13B N13B H13C 109.7 . . ?
Cu4 N13B H13C 109.7 . . ?
C13B N13B H13D 109.7 . . ?
Cu4 N13B H13D 109.7 . . ?
H13C N13B H13D 108.2 . . ?
C13A N13B H13A 111.1 . . ?
Cu4 N13B H13A 111.1 . . ?
C13A N13B H13B 111.1 . . ?
Cu4 N13B H13B 111.1 . . ?
H13A N13B H13B 109.0 . . ?
C14 C13B N13B 108.9(18) . . ?
C14 C13B H13E 109.9 . . ?
N13B C13B H13E 109.9 . . ?
C14 C13B H13F 109.9 . . ?
N13B C13B H13F 109.9 . . ?
H13E C13B H13F 108.3 . . ?
C13A C14 N14 113.1(14) . . ?
C13B C14 N14 113.9(14) . . ?
C13B C14 H14C 108.8 . . ?
N14 C14 H14C 108.8 . . ?
C13B C14 H14D 108.8 . . ?
N14 C14 H14D 108.8 . . ?
H14C C14 H14D 107.7 . . ?
C13A C14 H14A 109.0 . . ?
N14 C14 H14A 109.0 . . ?
C13A C14 H14B 109.0 . . ?
N14 C14 H14B 109.0 . . ?
H14A C14 H14B 107.8 . . ?
C14 N14 Cu4 109.0(6) . . ?
C14 N14 H14E 109.9 . . ?
Cu4 N14 H14E 109.9 . . ?
C14 N14 H14F 109.9 . . ?
Cu4 N14 H14F 109.9 . . ?
H14E N14 H14F 108.3 . . ?
C15 N15 Cu4 108.9(6) . . ?
C15 N15 H15A 109.9 . . ?
Cu4 N15 H15A 109.9 . . ?
C15 N15 H15B 109.9 . . ?
Cu4 N15 H15B 109.9 . . ?
H15A N15 H15B 108.3 . . ?
C16 C15 N15 110.9(10) . . ?
C16 C15 H15C 109.5 . . ?
N15 C15 H15C 109.5 . . ?
C16 C15 H15D 109.5 . . ?
N15 C15 H15D 109.5 . . ?
H15C C15 H15D 108.1 . . ?
C15 C16 N16 110.8(10) . . ?
C15 C16 H16A 109.5 . . ?
N16 C16 H16A 109.5 . . ?
C15 C16 H16B 109.5 . . ?
N16 C16 H16B 109.5 . . ?
H16A C16 H16B 108.1 . . ?
C16 N16 Cu4 107.2(6) . . ?
C16 N16 H16C 110.3 . . ?
Cu4 N16 H16C 110.3 . . ?
C16 N16 H16D 110.3 . . ?
Cu4 N16 H16D 110.3 . . ?
H16C N16 H16D 108.5 . . ?
C17 N17 Cu5 109.1(6) . . ?
C17 N17 H17A 109.9 . . ?
Cu5 N17 H17A 109.9 . . ?
C17 N17 H17B 109.9 . . ?
Cu5 N17 H17B 109.9 . . ?
H17A N17 H17B 108.3 . . ?
C18 C17 N17 113.5(11) . . ?
C18 C17 H17C 108.9 . . ?
N17 C17 H17C 108.9 . . ?
C18 C17 H17D 108.9 . . ?
N17 C17 H17D 108.9 . . ?
H17C C17 H17D 107.7 . . ?
C17 C18 N18 112.5(10) . . ?
C17 C18 H18A 109.1 . . ?
N18 C18 H18A 109.1 . . ?
C17 C18 H18B 109.1 . . ?
N18 C18 H18B 109.1 . . ?
H18A C18 H18B 107.8 . . ?
C18 N18 Cu5 107.4(6) . . ?
C18 N18 H18C 110.2 . . ?
Cu5 N18 H18C 110.2 . . ?
C18 N18 H18D 110.2 . . ?
Cu5 N18 H18D 110.2 . . ?
H18C N18 H18D 108.5 . . ?
C21 N21 Nb3B 117.1(15) . . ?
C21 N21 H21A 108.0 . . ?
Nb3B N21 H21A 108.0 . . ?
C21 N21 H21B 108.0 . . ?
Nb3B N21 H21B 108.0 . . ?
H21A N21 H21B 107.3 . . ?
N21 C21 C22 106(2) . . ?
N21 C21 H21C 110.5 . . ?
C22 C21 H21C 110.5 . . ?
N21 C21 H21D 110.5 . . ?
C22 C21 H21D 110.5 . . ?
H21C C21 H21D 108.6 . . ?
N22 C22 C21 101.4(18) . . ?
N22 C22 H22A 111.5 . . ?
C21 C22 H22A 111.5 . . ?
N22 C22 H22B 111.5 . . ?
C21 C22 H22B 111.5 . . ?
H22A C22 H22B 109.3 . . ?
C22 N22 Nb3B 122.9(15) . . ?
C22 N22 H22C 106.6 . . ?
Nb3B N22 H22C 106.6 . . ?
C22 N22 H22D 106.6 . . ?
Nb3B N22 H22D 106.6 . . ?
H22C N22 H22D 106.6 . . ?
N2 Cu1B N4 173.5(7) . . ?
N2 Cu1B N1 84.9(7) . . ?
N4 Cu1B N1 95.4(7) . . ?
N2 Cu1B N3 93.5(7) . . ?
N4 Cu1B N3 85.8(7) . . ?
N1 Cu1B N3 176.8(7) . . ?
N8 Cu2 N7 84.5(3) . . ?
N8 Cu2 N6 94.9(3) . . ?
N7 Cu2 N6 176.0(3) . . ?
N8 Cu2 N5 170.3(3) . . ?
N7 Cu2 N5 94.4(3) . . ?
N6 Cu2 N5 85.5(3) . . ?
N8 Cu2 O1W 95.4(3) . . ?
N7 Cu2 O1W 93.4(3) . . ?
N6 Cu2 O1W 90.5(2) . . ?
N5 Cu2 O1W 94.3(3) . . ?
N9 Cu3 N11 177.3(5) . . ?
N9 Cu3 N10 85.0(4) . . ?
N11 Cu3 N10 95.5(4) . . ?
N9 Cu3 N12 95.4(4) . . ?
N11 Cu3 N12 84.1(4) . . ?
N10 Cu3 N12 179.4(4) . . ?
N13B Cu4 N14 85.1(3) . . ?
N13B Cu4 N16 175.3(5) . . ?
N14 Cu4 N16 96.0(3) . . ?
N13B Cu4 N15 93.6(4) . . ?
N14 Cu4 N15 174.7(3) . . ?
N16 Cu4 N15 84.9(3) . . ?
N13B Cu4 O36 99.9(4) . . ?
N14 Cu4 O36 89.6(3) . . ?
N16 Cu4 O36 84.7(3) . . ?
N15 Cu4 O36 95.7(3) . . ?
N17 Cu5 N17 180.0 . 2_556 ?
N17 Cu5 N18 94.4(3) . 2_556 ?
N17 Cu5 N18 85.6(3) 2_556 2_556 ?
N17 Cu5 N18 85.6(3) . . ?
N17 Cu5 N18 94.4(3) 2_556 . ?
N18 Cu5 N18 180.0 2_556 . ?
N3 C4 C3 107.9(18) . . ?
N3 C4 H4A 110.1 . . ?
C3 C4 H4A 110.1 . . ?
N3 C4 H4B 110.1 . . ?
C3 C4 H4B 110.1 . . ?
H4A C4 H4B 108.4 . . ?
C1 C2 N2 115.3(18) . . ?
C1 C2 H2C 108.4 . . ?
N2 C2 H2C 108.4 . . ?
C1 C2 H2D 108.4 . . ?
N2 C2 H2D 108.4 . . ?
H2C C2 H2D 107.5 . . ?
C2 C1 N1 101.0(19) . . ?
C2 C1 H1C 111.6 . . ?
N1 C1 H1C 111.6 . . ?
C2 C1 H1D 111.6 . . ?
N1 C1 H1D 111.6 . . ?
H1C C1 H1D 109.4 . . ?
C3 N4 Cu1B 106.7(12) . . ?
C3 N4 H4C 110.4 . . ?
Cu1B N4 H4C 110.4 . . ?
C3 N4 H4D 110.4 . . ?
Cu1B N4 H4D 110.4 . . ?
H4C N4 H4D 108.6 . . ?
N4 C3 C4 119(2) . . ?
N4 C3 H3A 107.5 . . ?
C4 C3 H3A 107.5 . . ?
N4 C3 H3B 107.5 . . ?
C4 C3 H3B 107.5 . . ?
H3A C3 H3B 107.0 . . ?
C4 N3 Cu1B 112.2(12) . . ?
C4 N3 H3C 109.2 . . ?
Cu1B N3 H3C 109.2 . . ?
C4 N3 H3D 109.2 . . ?
Cu1B N3 H3D 109.2 . . ?
H3C N3 H3D 107.9 . . ?
C1A N1A Cu1C 105.4(17) . . ?
C1A N1A H1AA 110.7 . . ?
Cu1C N1A H1AA 110.7 . . ?
C1A N1A H1AB 110.7 . . ?
Cu1C N1A H1AB 110.7 . . ?
H1AA N1A H1AB 108.8 . . ?
N2A Cu1C N1A 85.0(11) . . ?
N2A Cu1C N4A 171.7(14) . . ?
N1A Cu1C N4A 91.2(11) . . ?
N2A Cu1C N3A 93.6(11) . . ?
N1A Cu1C N3A 147.1(13) . . ?
N4A Cu1C N3A 85.6(10) . . ?
C2A C1A N1A 98(3) . . ?
C2A C1A H1AC 112.2 . . ?
N1A C1A H1AC 112.2 . . ?
C2A C1A H1AD 112.2 . . ?
N1A C1A H1AD 112.2 . . ?
H1AC C1A H1AD 109.8 . . ?
C2A N2A Cu1C 106.2(17) . . ?
C2A N2A H2AA 110.5 . . ?
Cu1C N2A H2AA 110.5 . . ?
C2A N2A H2AB 110.5 . . ?
Cu1C N2A H2AB 110.5 . . ?
H2AA N2A H2AB 108.7 . . ?
C3A N4A Cu1C 106.0(18) . . ?
C3A N4A H4AA 110.5 . . ?
Cu1C N4A H4AA 110.5 . . ?
C3A N4A H4AB 110.5 . . ?
Cu1C N4A H4AB 110.5 . . ?
H4AA N4A H4AB 108.7 . . ?
C4A N3A Cu1C 102(2) . . ?
C4A N3A H3AA 111.4 . . ?
Cu1C N3A H3AA 111.4 . . ?
C4A N3A H3AB 111.4 . . ?
Cu1C N3A H3AB 111.4 . . ?
H3AA N3A H3AB 109.2 . . ?
C1A C2A N2A 121(3) . . ?
C1A C2A H2AC 107.0 . . ?
N2A C2A H2AC 107.0 . . ?
C1A C2A H2AD 107.0 . . ?
N2A C2A H2AD 107.0 . . ?
H2AC C2A H2AD 106.8 . . ?
N4A C3A C4A 113(3) . . ?
N4A C3A H3AC 109.0 . . ?
C4A C3A H3AC 109.0 . . ?
N4A C3A H3AD 109.0 . . ?
C4A C3A H3AD 109.0 . . ?
H3AC C3A H3AD 107.8 . . ?
C3A C4A N3A 103(3) . . ?
C3A C4A H4AC 111.1 . . ?
N3A C4A H4AC 111.1 . . ?
C3A C4A H4AD 111.1 . . ?
N3A C4A H4AD 111.1 . . ?
H4AC C4A H4AD 109.0 . . ?
C14 C13A N13B 103.4(19) . . ?
C14 C13A H13G 111.1 . . ?
N13B C13A H13G 111.1 . . ?
C14 C13A H13H 111.1 . . ?
N13B C13A H13H 111.1 . . ?
H13G C13A H13H 109.0 . . ?
O42A V3A O26 115.0(7) . . ?
O42A V3A O15 123.0(7) . . ?
O26 V3A O15 121.9(4) . . ?
O42A V3A O19 105.4(7) . . ?
O26 V3A O19 84.7(3) . . ?
O15 V3A O19 82.9(4) . . ?
O42A V3A O2 103.0(6) . . ?
O26 V3A O2 83.3(4) . . ?
O15 V3A O2 81.7(3) . . ?
O19 V3A O2 151.6(4) . . ?
O42A V3A Nb13 117.2(6) . . ?
O26 V3A Nb13 42.3(2) . . ?
O15 V3A Nb13 106.5(3) . . ?
O19 V3A Nb13 42.42(19) . . ?
O2 V3A Nb13 121.3(3) . . ?
O42A V3A Nb2 115.6(6) . . ?
O26 V3A Nb2 41.2(2) . . ?
O15 V3A Nb2 105.3(3) . . ?
O19 V3A Nb2 121.5(3) . . ?
O2 V3A Nb2 42.2(2) . . ?
Nb13 V3A Nb2 81.11(15) . . ?
O42A V3A Nb9 123.4(6) . . ?
O26 V3A Nb9 106.4(3) . . ?
O15 V3A Nb9 41.3(2) . . ?
O19 V3A Nb9 41.7(2) . . ?
O2 V3A Nb9 118.9(3) . . ?
Nb13 V3A Nb9 72.09(14) . . ?
Nb2 V3A Nb9 120.92(18) . . ?
O42A V3A Nb4 122.0(6) . . ?
O26 V3A Nb4 105.0(3) . . ?
O15 V3A Nb4 40.3(2) . . ?
O19 V3A Nb4 118.9(3) . . ?
O2 V3A Nb4 41.48(19) . . ?
Nb13 V3A Nb4 120.65(18) . . ?
Nb2 V3A Nb4 71.33(17) . . ?
Nb9 V3A Nb4 78.83(17) . . ?

loop_
_geom_bond_atom_site_label_1
_geom_bond_atom_site_label_2
_geom_bond_distance
_geom_bond_site_symmetry_2
_geom_bond_publ_flag
Nb1 O20 1.757(5) . ?
Nb1 O37 1.943(5) . ?
Nb1 O28 1.970(4) . ?
Nb1 O1 2.008(5) . ?
Nb1 O12 2.028(5) . ?
Nb1 O4 2.466(4) . ?
Nb2 O38 1.767(5) . ?
Nb2 O31 1.899(5) . ?
Nb2 O1 1.908(4) . ?
Nb2 O26 2.098(5) . ?
Nb2 O2 2.101(5) . ?
Nb2 O4 2.443(4) . ?
Nb2 V3A 3.095(8) . ?
Nb2 Nb3B 3.330(9) . ?
Nb13 O36 1.748(5) . ?
Nb13 O21 1.915(5) . ?
Nb13 O30 1.921(5) . ?
Nb13 O19 2.099(5) . ?
Nb13 O26 2.111(4) . ?
Nb13 O9 2.433(4) . ?
Nb13 V3A 3.070(6) . ?
Nb4 O6 1.753(5) . ?
Nb4 O35 1.900(5) . ?
Nb4 O12 1.922(5) . ?
Nb4 O15 2.086(5) . ?
Nb4 O2 2.112(4) . ?
Nb4 O4 2.433(4) . ?
Nb4 V3A 3.140(8) . ?
Nb4 Nb3B 3.255(8) . ?
Nb5 O18 1.749(5) . ?
Nb5 O28 1.901(5) . ?
Nb5 O11 1.909(5) . ?
Nb5 O7 2.117(5) . ?
Nb5 O22 2.142(5) . ?
Nb5 O5 2.459(4) . ?
Nb5 V2 3.1071(14) . ?
Nb6 O32 1.743(5) . ?
Nb6 O27 1.976(5) . ?
Nb6 O8 1.981(5) . ?
Nb6 O23 2.003(5) . ?
Nb6 O21 2.014(5) . ?
Nb6 O9 2.459(4) . ?
Nb7 O13 1.762(5) . ?
Nb7 O10 1.957(4) . ?
Nb7 O35 1.957(5) . ?
Nb7 O17 2.011(5) . ?
Nb7 O11 2.029(5) . ?
Nb7 O5 2.478(4) . ?
Nb8 O3 1.754(5) . ?
Nb8 O30 1.958(5) . ?
Nb8 O31 1.968(5) . ?
Nb8 O24 2.026(5) . ?
Nb8 O29 2.026(5) . ?
Nb8 O16 2.474(4) . ?
Nb9 O25 1.756(5) . ?
Nb9 O10 1.910(5) . ?
Nb9 O23 1.924(5) . ?
Nb9 O15 2.098(5) . ?
Nb9 O19 2.112(5) . ?
Nb9 O9 2.437(4) . ?
Nb9 V3A 3.116(8) . ?
Nb9 Nb3B 3.318(8) . ?
Nb10 O40 1.753(5) . ?
Nb10 O8 1.884(5) . ?
Nb10 O17 1.915(5) . ?
Nb10 O7 2.129(5) . ?
Nb10 O34 2.152(5) . ?
Nb10 O5 2.445(5) . ?
Nb10 V2 3.1109(15) . ?
Nb11 O39 1.751(5) . ?
Nb11 O37 1.904(5) . ?
Nb11 O24 1.906(5) . ?
Nb11 O14 2.110(5) . ?
Nb11 O22 2.146(5) . ?
Nb11 O16 2.465(4) . ?
Nb11 V2 3.1034(14) . ?
Nb12 O33 1.751(5) . ?
Nb12 O27 1.888(5) . ?
Nb12 O29 1.919(5) . ?
Nb12 O14 2.123(5) . ?
Nb12 O34 2.139(5) . ?
Nb12 O16 2.446(4) . ?
Nb12 V2 3.1137(13) . ?
Nb3B O42 1.40(2) . ?
Nb3B O2 2.054(10) . ?
Nb3B O15 2.056(9) . ?
Nb3B O19 2.125(9) . ?
Nb3B O26 2.150(9) . ?
Nb3B N21 2.311(19) . ?
Nb3B N22 2.333(18) . ?
V1 O16 1.696(5) . ?
V1 O4 1.697(4) . ?
V1 O9 1.704(4) . ?
V1 O5 1.704(4) . ?
V2 O41 1.579(6) . ?
V2 O22 1.837(5) . ?
V2 O34 1.837(5) . ?
V2 O7 1.911(5) . ?
V2 O14 1.913(5) . ?
O2 V3A 1.985(9) . ?
O15 V3A 1.920(9) . ?
O19 V3A 1.920(9) . ?
O26 V3A 1.833(8) . ?
O36 Cu4 2.299(5) . ?
O42A V3A 1.696(11) . ?
O1W Cu2 2.367(6) . ?
N1 C1 1.55(2) . ?
N1 Cu1B 1.977(17) . ?
N1 H1A 0.8900 . ?
N1 H1B 0.8900 . ?
N2 C2 1.54(3) . ?
N2 Cu1B 1.967(15) . ?
N2 H2A 0.8900 . ?
N2 H2B 0.8900 . ?
N5 C5 1.492(14) . ?
N5 Cu2 2.008(8) . ?
N5 H5A 0.8900 . ?
N5 H5B 0.8900 . ?
C5 C6 1.464(14) . ?
C5 H5C 0.9700 . ?
C5 H5D 0.9700 . ?
C6 N6 1.468(13) . ?
C6 H6A 0.9700 . ?
C6 H6B 0.9700 . ?
N6 Cu2 2.001(7) . ?
N6 H6C 0.8900 . ?
N6 H6D 0.8900 . ?
N7 C7 1.459(14) . ?
N7 Cu2 1.999(7) . ?
N7 H7A 0.8900 . ?
N7 H7B 0.8900 . ?
C7 C8 1.417(15) . ?
C7 H7C 0.9700 . ?
C7 H7D 0.9700 . ?
C8 N8 1.479(12) . ?
C8 H8A 0.9700 . ?
C8 H8B 0.9700 . ?
N8 Cu2 1.996(8) . ?
N8 H8C 0.8900 . ?
N8 H8D 0.8900 . ?
N9 C9 1.420(18) . ?
N9 Cu3 1.976(10) . ?
N9 H9A 0.8900 . ?
N9 H9B 0.8900 . ?
C9 C10 1.485(16) . ?
C9 H9C 0.9700 . ?
C9 H9D 0.9700 . ?
C10 N10 1.446(13) . ?
C10 H10A 0.9700 . ?
C10 H10B 0.9700 . ?
N10 Cu3 1.997(8) . ?
N10 H10C 0.8900 . ?
N10 H10D 0.8900 . ?
N11 C11 1.502(15) . ?
N11 Cu3 1.981(9) . ?
N11 H11A 0.8900 . ?
N11 H11B 0.8900 . ?
C11 C12 1.443(18) . ?
C11 H11C 0.9700 . ?
C11 H11D 0.9700 . ?
C12 N12 1.455(16) . ?
C12 H12A 0.9700 . ?
C12 H12B 0.9700 . ?
N12 Cu3 2.016(8) . ?
N12 H12C 0.8900 . ?
N12 H12D 0.8900 . ?
N13B C13B 1.47(3) . ?
N13B C13A 1.60(3) . ?
N13B Cu4 1.978(10) . ?
N13B H13C 0.8900 . ?
N13B H13D 0.8900 . ?
N13B H13A 0.8900 . ?
N13B H13B 0.8900 . ?
C13B C14 1.44(3) . ?
C13B H13E 0.9700 . ?
C13B H13F 0.9700 . ?
C14 C13A 1.41(3) . ?
C14 N14 1.463(12) . ?
C14 H14C 0.9700 . ?
C14 H14D 0.9700 . ?
C14 H14A 0.9700 . ?
C14 H14B 0.9700 . ?
N14 Cu4 1.983(7) . ?
N14 H14E 0.8900 . ?
N14 H14F 0.8900 . ?
N15 C15 1.461(14) . ?
N15 Cu4 2.011(7) . ?
N15 H15A 0.8900 . ?
N15 H15B 0.8900 . ?
C15 C16 1.427(18) . ?
C15 H15C 0.9700 . ?
C15 H15D 0.9700 . ?
C16 N16 1.486(12) . ?
C16 H16A 0.9700 . ?
C16 H16B 0.9700 . ?
N16 Cu4 2.000(8) . ?
N16 H16C 0.8900 . ?
N16 H16D 0.8900 . ?
N17 C17 1.449(12) . ?
N17 Cu5 1.990(7) . ?
N17 H17A 0.8900 . ?
N17 H17B 0.8900 . ?
C17 C18 1.419(16) . ?
C17 H17C 0.9700 . ?
C17 H17D 0.9700 . ?
C18 N18 1.480(12) . ?
C18 H18A 0.9700 . ?
C18 H18B 0.9700 . ?
N18 Cu5 2.014(7) . ?
N18 H18C 0.8900 . ?
N18 H18D 0.8900 . ?
N21 C21 1.49(3) . ?
N21 H21A 0.8900 . ?
N21 H21B 0.8900 . ?
C21 C22 1.64(4) . ?
C21 H21C 0.9700 . ?
C21 H21D 0.9700 . ?
C22 N22 1.47(3) . ?
C22 H22A 0.9700 . ?
C22 H22B 0.9700 . ?
N22 H22C 0.8900 . ?
N22 H22D 0.8900 . ?
Cu1B N4 1.972(15) . ?
Cu1B N3 1.979(15) . ?
Cu5 N17 1.990(7) 2_556 ?
Cu5 N18 2.014(7) 2_556 ?
C4 N3 1.41(3) . ?
C4 C3 1.48(3) . ?
C4 H4A 0.9700 . ?
C4 H4B 0.9700 . ?
C2 C1 1.39(2) . ?
C2 H2C 0.9700 . ?
C2 H2D 0.9700 . ?
C1 H1C 0.9700 . ?
C1 H1D 0.9700 . ?
N4 C3 1.46(3) . ?
N4 H4C 0.8900 . ?
N4 H4D 0.8900 . ?
C3 H3A 0.9700 . ?
C3 H3B 0.9700 . ?
N3 H3C 0.8900 . ?
N3 H3D 0.8900 . ?
N1A C1A 1.64(4) . ?
N1A Cu1C 1.95(3) . ?
N1A H1AA 0.8900 . ?
N1A H1AB 0.8900 . ?
Cu1C N2A 1.92(2) . ?
Cu1C N4A 2.02(2) . ?
Cu1C N3A 2.10(3) . ?
C1A C2A 1.39(3) . ?
C1A H1AC 0.9700 . ?
C1A H1AD 0.9700 . ?
N2A C2A 1.50(5) . ?
N2A H2AA 0.8900 . ?
N2A H2AB 0.8900 . ?
N4A C3A 1.46(3) . ?
N4A H4AA 0.8900 . ?
N4A H4AB 0.8900 . ?
N3A C4A 1.51(4) . ?
N3A H3AA 0.8900 . ?
N3A H3AB 0.8900 . ?
C2A H2AC 0.9700 . ?
C2A H2AD 0.9700 . ?
C3A C4A 1.50(4) . ?
C3A H3AC 0.9700 . ?
C3A H3AD 0.9700 . ?
C4A H4AC 0.9700 . ?
C4A H4AD 0.9700 . ?
C13A H13G 0.9700 . ?
C13A H13H 0.9700 . ?

loop_
_geom_torsion_atom_site_label_1
_geom_torsion_atom_site_label_2
_geom_torsion_atom_site_label_3
_geom_torsion_atom_site_label_4
_geom_torsion
_geom_torsion_site_symmetry_1
_geom_torsion_site_symmetry_2
_geom_torsion_site_symmetry_3
_geom_torsion_site_symmetry_4
_geom_torsion_publ_flag
O16 V1 O4 Nb4 -176.8(2) . . . . ?
O9 V1 O4 Nb4 63.5(3) . . . . ?
O5 V1 O4 Nb4 -56.3(3) . . . . ?
O16 V1 O4 Nb2 56.5(3) . . . . ?
O9 V1 O4 Nb2 -63.2(3) . . . . ?
O5 V1 O4 Nb2 177.0(2) . . . . ?
O16 V1 O4 Nb1 -59.9(3) . . . . ?
O9 V1 O4 Nb1 -179.7(2) . . . . ?
O5 V1 O4 Nb1 60.6(3) . . . . ?
O16 V1 O5 Nb10 -64.4(3) . . . . ?
O4 V1 O5 Nb10 176.3(2) . . . . ?
O9 V1 O5 Nb10 55.4(3) . . . . ?
O16 V1 O5 Nb5 64.9(3) . . . . ?
O4 V1 O5 Nb5 -54.5(3) . . . . ?
O9 V1 O5 Nb5 -175.4(2) . . . . ?
O16 V1 O5 Nb7 179.9(2) . . . . ?
O4 V1 O5 Nb7 60.6(3) . . . . ?
O9 V1 O5 Nb7 -60.3(3) . . . . ?
O40 Nb10 O8 Nb6 -130.8(7) . . . . ?
O17 Nb10 O8 Nb6 123.6(7) . . . . ?
O7 Nb10 O8 Nb6 9.7(10) . . . . ?
O34 Nb10 O8 Nb6 -34.8(7) . . . . ?
O5 Nb10 O8 Nb6 48.7(7) . . . . ?
V2 Nb10 O8 Nb6 -18.8(8) . . . . ?
O16 V1 O9 Nb13 -55.6(3) . . . . ?
O4 V1 O9 Nb13 63.9(3) . . . . ?
O5 V1 O9 Nb13 -176.2(2) . . . . ?
O16 V1 O9 Nb9 176.5(2) . . . . ?
O4 V1 O9 Nb9 -64.1(3) . . . . ?
O5 V1 O9 Nb9 55.8(3) . . . . ?
O16 V1 O9 Nb6 60.4(3) . . . . ?
O4 V1 O9 Nb6 179.8(2) . . . . ?
O5 V1 O9 Nb6 -60.3(3) . . . . ?
O4 V1 O16 Nb12 -176.1(2) . . . . ?
O9 V1 O16 Nb12 -55.4(3) . . . . ?
O5 V1 O16 Nb12 64.3(3) . . . . ?
O4 V1 O16 Nb11 55.2(3) . . . . ?
O9 V1 O16 Nb11 175.9(2) . . . . ?
O5 V1 O16 Nb11 -64.4(3) . . . . ?
O4 V1 O16 Nb8 -60.6(3) . . . . ?
O9 V1 O16 Nb8 60.1(3) . . . . ?
O5 V1 O16 Nb8 179.8(2) . . . . ?
O41 V2 O22 Nb5 -104.2(3) . . . . ?
O34 V2 O22 Nb5 75.4(3) . . . . ?
O7 V2 O22 Nb5 -3.4(2) . . . . ?
O14 V2 O22 Nb5 153.2(2) . . . . ?
Nb11 V2 O22 Nb5 150.5(3) . . . . ?
Nb10 V2 O22 Nb5 31.4(2) . . . . ?
Nb12 V2 O22 Nb5 118.54(14) . . . . ?
O41 V2 O22 Nb11 105.4(3) . . . . ?
O34 V2 O22 Nb11 -75.1(3) . . . . ?
O7 V2 O22 Nb11 -153.8(2) . . . . ?
O14 V2 O22 Nb11 2.8(2) . . . . ?
Nb5 V2 O22 Nb11 -150.5(3) . . . . ?
Nb10 V2 O22 Nb11 -119.01(15) . . . . ?
Nb12 V2 O22 Nb11 -31.9(2) . . . . ?
O33 Nb12 O27 Nb6 128.1(7) . . . . ?
O29 Nb12 O27 Nb6 -126.5(7) . . . . ?
O14 Nb12 O27 Nb6 -13.0(9) . . . . ?
O34 Nb12 O27 Nb6 32.5(7) . . . . ?
O16 Nb12 O27 Nb6 -51.2(7) . . . . ?
V2 Nb12 O27 Nb6 16.3(7) . . . . ?
O38 Nb2 O31 Nb8 -126.8(6) . . . . ?
O1 Nb2 O31 Nb8 130.5(6) . . . . ?
O26 Nb2 O31 Nb8 -27.1(6) . . . . ?
O2 Nb2 O31 Nb8 21.4(8) . . . . ?
O4 Nb2 O31 Nb8 56.2(6) . . . . ?
V3A Nb2 O31 Nb8 -13.2(6) . . . . ?
Nb3B Nb2 O31 Nb8 -17.3(7) . . . . ?
O41 V2 O34 Nb12 -105.4(3) . . . . ?
O22 V2 O34 Nb12 75.1(3) . . . . ?
O7 V2 O34 Nb12 153.6(2) . . . . ?
O14 V2 O34 Nb12 -2.9(2) . . . . ?
Nb11 V2 O34 Nb12 31.5(2) . . . . ?
Nb5 V2 O34 Nb12 118.61(16) . . . . ?
Nb10 V2 O34 Nb12 151.0(3) . . . . ?
O41 V2 O34 Nb10 103.7(3) . . . . ?
O22 V2 O34 Nb10 -75.8(3) . . . . ?
O7 V2 O34 Nb10 2.6(2) . . . . ?
O14 V2 O34 Nb10 -153.9(2) . . . . ?
Nb11 V2 O34 Nb10 -119.44(15) . . . . ?
Nb5 V2 O34 Nb10 -32.3(2) . . . . ?
Nb12 V2 O34 Nb10 -151.0(3) . . . . ?
O6 Nb4 O35 Nb7 126.1(6) . . . . ?
O12 Nb4 O35 Nb7 -132.4(6) . . . . ?
O15 Nb4 O35 Nb7 26.7(6) . . . . ?
O2 Nb4 O35 Nb7 -22.9(9) . . . . ?
O4 Nb4 O35 Nb7 -57.8(6) . . . . ?
V3A Nb4 O35 Nb7 10.7(7) . . . . ?
Nb3B Nb4 O35 Nb7 18.1(7) . . . . ?
O21 Nb13 O36 Cu4 170.3(5) . . . . ?
O30 Nb13 O36 Cu4 -89.6(6) . . . . ?
O19 Nb13 O36 Cu4 73.4(6) . . . . ?
O26 Nb13 O36 Cu4 -1.4(6) . . . . ?
O9 Nb13 O36 Cu4 94.0(10) . . . . ?
V3A Nb13 O36 Cu4 34.8(6) . . . . ?
Cu2 N5 C5 C6 27.6(12) . . . . ?
N5 C5 C6 N6 -45.7(13) . . . . ?
C5 C6 N6 Cu2 40.6(11) . . . . ?
Cu2 N7 C7 C8 37.3(14) . . . . ?
N7 C7 C8 N8 -31.7(17) . . . . ?
C7 C8 N8 Cu2 9.7(13) . . . . ?
Cu3 N9 C9 C10 -39.4(15) . . . . ?
N9 C9 C10 N10 49.3(16) . . . . ?
C9 C10 N10 Cu3 -33.8(13) . . . . ?
Cu3 N11 C11 C12 -36.8(15) . . . . ?
N11 C11 C12 N12 47.6(16) . . . . ?
C11 C12 N12 Cu3 -35.6(14) . . . . ?
Cu4 N13B C13B C14 34(2) . . . . ?
N13B C13B C14 N14 -40(3) . . . . ?
C13A C14 N14 Cu4 -27.2(19) . . . . ?
C13B C14 N14 Cu4 26.3(19) . . . . ?
Cu4 N15 C15 C16 -32.1(12) . . . . ?
N15 C15 C16 N16 47.0(13) . . . . ?
C15 C16 N16 Cu4 -37.8(11) . . . . ?
Cu5 N17 C17 C18 -28.3(15) . . . . ?
N17 C17 C18 N18 39.7(17) . . . . ?
C17 C18 N18 Cu5 -30.2(14) . . . . ?
Nb3B N21 C21 C22 47(2) . . . . ?
N21 C21 C22 N22 -49(2) . . . . ?
C21 C22 N22 Nb3B 35(2) . . . . ?
Cu1B N2 C2 C1 -40(2) . . . . ?
N2 C2 C1 N1 51(2) . . . . ?
Cu1B N1 C1 C2 -39.7(19) . . . . ?
Cu1B N4 C3 C4 -6(3) . . . . ?
N3 C4 C3 N4 24(3) . . . . ?
C3 C4 N3 Cu1B -30(2) . . . . ?
Cu1C N1A C1A C2A -50(3) . . . . ?
N1A C1A C2A N2A 42(5) . . . . ?
Cu1C N2A C2A C1A -15(6) . . . . ?
Cu1C N4A C3A C4A 34(4) . . . . ?
N4A C3A C4A N3A -60(4) . . . . ?
Cu1C N3A C4A C3A 51(3) . . . . ?
N14 C14 C13A N13B 51(2) . . . . ?
Cu4 N13B C13A C14 -50.9(19) . . . . ?
Nb2 O26 V3A O42A 101.0(7) . . . . ?
Nb13 O26 V3A O42A -103.7(7) . . . . ?
Nb2 O26 V3A O15 -76.2(5) . . . . ?
Nb13 O26 V3A O15 79.1(5) . . . . ?
Nb2 O26 V3A O19 -154.5(3) . . . . ?
Nb13 O26 V3A O19 0.9(3) . . . . ?
Nb2 O26 V3A O2 -0.3(3) . . . . ?
Nb13 O26 V3A O2 155.0(3) . . . . ?
Nb2 O26 V3A Nb13 -155.3(3) . . . . ?
Nb13 O26 V3A Nb2 155.3(3) . . . . ?
Nb2 O26 V3A Nb9 -118.5(3) . . . . ?
Nb13 O26 V3A Nb9 36.8(3) . . . . ?
Nb2 O26 V3A Nb4 -36.0(3) . . . . ?
Nb13 O26 V3A Nb4 119.3(2) . . . . ?
